data_4130572
loop_
_publ_author_name
'Ford, David D.'
'Lehnherr, Dan'
'Kennedy, C. Rose'
'Jacobsen, Eric N.'

_publ_section_title
;
 On- and Off-Cycle Catalyst Cooperativity in Anion-Binding Catalysis.
;
_journal_issue 25
_journal_name_full 'Journal of the American Chemical Society'
_journal_page_first 7860
_journal_page_last 7863
_journal_paper_doi 10.1021/jacs.6b04686
_journal_volume 138
_journal_year 2016
_chemical_formula_sum 'C100 H104 F28 N12 O4 S4'
_chemical_formula_weight 2198.21
_space_group_IT_number 2
_space_group_name_Hall '-P 1'
_space_group_name_H-M_alt 'P -1'
_symmetry_cell_setting triclinic
_symmetry_space_group_name_Hall '-P 1'
_symmetry_space_group_name_H-M 'P -1'
_atom_sites_solution_hydrogens geom
_atom_sites_solution_primary direct
_atom_sites_solution_secondary difmap
_audit_creation_method SHELXL-97
_cell_angle_alpha 104.0920(10)
_cell_angle_beta 101.3050(10)
_cell_angle_gamma 100.4970(10)
_cell_formula_units_Z 2
_cell_length_a 13.1841(3)
_cell_length_b 20.3186(4)
_cell_length_c 20.8594(4)
_cell_measurement_reflns_used 9898
_cell_measurement_temperature 100(2)
_cell_measurement_theta_max 65.18
_cell_measurement_theta_min 2.72
_cell_volume 5156.93(19)
_computing_cell_refinement 'SAINT 7.46A (Bruker-AXS, 2009)'
_computing_data_collection 'APEX2 v2009.3.0 (Bruker-AXS, 2009)'
_computing_data_reduction 'SAINT 7.46A (Bruker-AXS, 2009)'
_computing_molecular_graphics 'Bruker SHELXTL (Sheldrick, 2008)'
_computing_publication_material 'Bruker SHELXTL (Sheldrick, 2008)'
_computing_structure_refinement 'SHELXL-97 (Sheldrick, 2008)'
_computing_structure_solution 'SHELXS-97 (Sheldrick, 2008)'
_diffrn_ambient_temperature 100(2)
_diffrn_measured_fraction_theta_full 0.939
_diffrn_measured_fraction_theta_max 0.939
_diffrn_measurement_device_type
;
Bruker D8 goniometer with CCD area detector  
;
_diffrn_measurement_method 'omega and phi scans'
_diffrn_radiation_monochromator graphite
_diffrn_radiation_source 'I\mS microfocus tube'
_diffrn_radiation_type CuK\a
_diffrn_radiation_wavelength 1.54178
_diffrn_reflns_av_R_equivalents 0.0444
_diffrn_reflns_av_sigmaI/netI 0.0224
_diffrn_reflns_limit_h_max 15
_diffrn_reflns_limit_h_min -13
_diffrn_reflns_limit_k_max 23
_diffrn_reflns_limit_k_min -23
_diffrn_reflns_limit_l_max 24
_diffrn_reflns_limit_l_min -24
_diffrn_reflns_number 133726
_diffrn_reflns_theta_full 65.90
_diffrn_reflns_theta_max 65.90
_diffrn_reflns_theta_min 2.26
_exptl_absorpt_coefficient_mu 1.791
_exptl_absorpt_correction_T_max 0.7876
_exptl_absorpt_correction_T_min 0.6732
_exptl_absorpt_correction_type multi-scan
_exptl_absorpt_process_details SADABS
_exptl_crystal_colour colorless
_exptl_crystal_density_diffrn 1.416
_exptl_crystal_density_method 'not measured'
_exptl_crystal_description plate
_exptl_crystal_F_000 2272
_exptl_crystal_size_max 0.24
_exptl_crystal_size_mid 0.18
_exptl_crystal_size_min 0.14
_refine_diff_density_max 0.874
_refine_diff_density_min -0.837
_refine_diff_density_rms 0.094
_refine_ls_extinction_method none
_refine_ls_goodness_of_fit_ref 1.029
_refine_ls_hydrogen_treatment mixed
_refine_ls_matrix_type full
_refine_ls_number_parameters 1413
_refine_ls_number_reflns 16852
_refine_ls_number_restraints 403
_refine_ls_restrained_S_all 1.048
_refine_ls_R_factor_all 0.0937
_refine_ls_R_factor_gt 0.0789
_refine_ls_shift/su_max 0.001
_refine_ls_shift/su_mean 0.000
_refine_ls_structure_factor_coef Fsqd
_refine_ls_weighting_details 'calc w=1/[\s^2^(Fo^2^)+(0.0812P)^2^+16.3362P] where P=(Fo^2^+2Fc^2^)/3'
_refine_ls_weighting_scheme calc
_refine_ls_wR_factor_gt 0.1915
_refine_ls_wR_factor_ref 0.2057
_reflns_number_gt 13541
_reflns_number_total 16852
_reflns_threshold_expression >2sigma(I)
_cod_data_source_file ja6b04686_si_002.cif
_cod_data_source_block DLH110X
_cod_depositor_comments
;
The following automatic conversions were performed:

data item '_symmetry_cell_setting' value 'Triclinic' was changed to
'triclinic' in accordance with the
/home/saulius/struct/COD-crude-data/automatic-downloads/DataCite-retrospective/ACS/depositions/lib/dictionaries/cif_core.dic
dictionary named 'cif_core.dic' version 2.4.2 last updated on
2011-04-26.

Automatic conversion script
Id: cif_fix_values 6909 2019-04-08 15:41:33Z antanas 
;
_cod_original_cell_volume 5156.93(18)
_cod_original_sg_symbol_Hall -P1
_cod_original_sg_symbol_H-M P-1
_cod_database_code 4130572

loop_
_symmetry_equiv_pos_as_xyz
'x, y, z'
'-x, -y, -z'

loop_
_atom_site_label
_atom_site_type_symbol
_atom_site_fract_x
_atom_site_fract_y
_atom_site_fract_z
_atom_site_U_iso_or_equiv
_atom_site_adp_type
_atom_site_occupancy
_atom_site_symmetry_multiplicity
_atom_site_calc_flag
_atom_site_refinement_flags
_atom_site_disorder_assembly
_atom_site_disorder_group
C1 C 0.4871(3) 0.44128(19) 1.14365(19) 0.0306(8) Uani 1 1 d . . .
H1 H 0.4926 0.4590 1.1060 0.037 Uiso 1 1 calc R . .
C2 C 0.5716(3) 0.4200(2) 1.1760(2) 0.0383(9) Uani 1 1 d . . .
H2 H 0.6354 0.4229 1.1611 0.046 Uiso 1 1 calc R . .
C3 C 0.5613(3) 0.3945(2) 1.2300(2) 0.0398(10) Uani 1 1 d . . .
C4 C 0.4720(4) 0.3899(2) 1.2538(2) 0.0405(10) Uani 1 1 d . . .
H4 H 0.4677 0.3725 1.2918 0.049 Uiso 1 1 calc R . .
C5 C 0.3873(3) 0.41146(19) 1.22103(18) 0.0303(8) Uani 1 1 d . . .
H5 H 0.3241 0.4086 1.2367 0.036 Uiso 1 1 calc R . .
C6 C 0.3938(3) 0.43708(17) 1.16579(17) 0.0252(7) Uani 1 1 d . . .
C7 C 0.3029(3) 0.46390(18) 1.13353(17) 0.0238(7) Uani 1 1 d . . .
H7 H 0.2371 0.4446 1.1465 0.029 Uiso 1 1 calc R . .
C8 C 0.3253(3) 0.54427(18) 1.15494(18) 0.0283(8) Uani 1 1 d . . .
H8A H 0.2934 0.5614 1.1930 0.034 Uiso 1 1 calc R . .
H8B H 0.4030 0.5656 1.1694 0.034 Uiso 1 1 calc R . .
C9 C 0.2734(3) 0.56167(19) 1.09079(19) 0.0314(8) Uani 1 1 d . . .
H9A H 0.1959 0.5568 1.0859 0.038 Uiso 1 1 calc R . .
H9B H 0.3067 0.6098 1.0917 0.038 Uiso 1 1 calc R . .
C10 C 0.2946(3) 0.50763(18) 1.03368(18) 0.0274(8) Uani 1 1 d . . .
H10C H 0.2427 0.4997 0.9897 0.033 Uiso 1 1 calc R . .
H10D H 0.3677 0.5218 1.0284 0.033 Uiso 1 1 calc R . .
C11 C 0.2421(3) 0.37805(17) 1.02127(17) 0.0204(7) Uani 1 1 d . . .
C12 C 0.2193(3) 0.35887(18) 0.94322(17) 0.0225(7) Uani 1 1 d . . .
H12A H 0.2528 0.4002 0.9301 0.027 Uiso 1 1 calc R . .
C13 C 0.3612(3) 0.31044(17) 0.90162(16) 0.0218(7) Uani 1 1 d . . .
C14 C 0.4924(3) 0.23918(18) 0.87594(18) 0.0256(7) Uani 1 1 d . . .
C15 C 0.5462(4) 0.2006(2) 0.9105(2) 0.0424(11) Uani 1 1 d . B .
H15 H 0.5208 0.1858 0.9455 0.051 Uiso 1 1 calc R . .
C16 C 0.6373(4) 0.1834(3) 0.8942(2) 0.0534(13) Uani 1 1 d D . .
C17 C 0.6752(3) 0.2047(2) 0.8436(2) 0.0414(10) Uani 1 1 d . A .
H17 H 0.7375 0.1931 0.8325 0.050 Uiso 1 1 calc R . .
C18 C 0.6212(3) 0.24290(19) 0.80969(19) 0.0286(8) Uani 1 1 d . . .
C19 C 0.5301(3) 0.26090(18) 0.82494(18) 0.0247(7) Uani 1 1 d . A .
H19 H 0.4942 0.2876 0.8009 0.030 Uiso 1 1 calc R . .
C20 C 0.0976(3) 0.3370(2) 0.90788(18) 0.0286(8) Uani 1 1 d . . .
C21 C 0.0424(3) 0.2671(2) 0.9157(2) 0.0340(9) Uani 1 1 d . . .
H21A H 0.0737 0.2300 0.8942 0.051 Uiso 1 1 calc R . .
H21B H -0.0339 0.2560 0.8935 0.051 Uiso 1 1 calc R . .
H21C H 0.0521 0.2706 0.9643 0.051 Uiso 1 1 calc R . .
C22 C 0.0863(3) 0.3302(3) 0.8323(2) 0.0419(10) Uani 1 1 d . . .
H22A H 0.1187 0.3754 0.8270 0.063 Uiso 1 1 calc R . .
H22B H 0.0106 0.3161 0.8081 0.063 Uiso 1 1 calc R . .
H22C H 0.1224 0.2949 0.8131 0.063 Uiso 1 1 calc R . .
C23 C 0.0440(3) 0.3941(2) 0.9384(2) 0.0406(10) Uani 1 1 d . . .
H23A H 0.0528 0.3994 0.9872 0.061 Uiso 1 1 calc R . .
H23B H -0.0321 0.3808 0.9153 0.061 Uiso 1 1 calc R . .
H23C H 0.0771 0.4385 0.9319 0.061 Uiso 1 1 calc R . .
N1 N 0.2810(2) 0.44498(15) 1.05806(14) 0.0227(6) Uani 1 1 d . . .
N2 N 0.2696(2) 0.30246(14) 0.92166(14) 0.0223(6) Uani 1 1 d . . .
H2A H 0.2385 0.2603 0.9217 0.027 Uiso 1 1 calc R . .
N3 N 0.3974(2) 0.25057(15) 0.89277(15) 0.0249(6) Uani 1 1 d . . .
H3 H 0.3557 0.2144 0.8983 0.030 Uiso 1 1 calc R . .
O1 O 0.22660(19) 0.33128(12) 1.04944(12) 0.0236(5) Uani 1 1 d . . .
F1 F 0.6446(2) 0.37188(14) 1.26083(15) 0.0579(7) Uani 1 1 d . . .
C25 C 0.6651(3) 0.26629(18) 0.75582(18) 0.0327(9) Uani 1 1 d D A 1
F5 F 0.75758(19) 0.31316(12) 0.78092(13) 0.0490(7) Uani 1 1 d D A 1
F6 F 0.6000(2) 0.29512(14) 0.72028(13) 0.0499(7) Uani 1 1 d D A 1
F7 F 0.6820(2) 0.21280(11) 0.71055(12) 0.0429(6) Uani 1 1 d D A 1
C24 C 0.7075(5) 0.1558(4) 0.9400(3) 0.0660(13) Uani 0.586(3) 1 d PDU B 1
F2 F 0.6992(4) 0.1686(3) 1.0031(3) 0.0759(12) Uani 0.586(3) 1 d PDU B 1
F3 F 0.8128(4) 0.1746(3) 0.9477(3) 0.0783(12) Uani 0.586(3) 1 d PDU B 1
F4 F 0.6865(6) 0.0869(3) 0.9113(4) 0.0940(19) Uani 0.586(3) 1 d PDU B 1
C24A C 0.6754(6) 0.1270(5) 0.9223(4) 0.0660(13) Uani 0.414(3) 1 d PD B 2
F2A F 0.6133(5) 0.0891(4) 0.9486(4) 0.0759(12) Uani 0.414(3) 1 d PD B 2
F3A F 0.7610(6) 0.1622(4) 0.9730(4) 0.0783(12) Uani 0.414(3) 1 d PD B 2
F4A F 0.7123(9) 0.0808(5) 0.8809(5) 0.0940(19) Uani 0.414(3) 1 d PD B 2
S1 S 0.42296(8) 0.38462(5) 0.89021(5) 0.0329(2) Uani 1 1 d . . .
C31 C -0.1274(7) 0.1542(3) 0.4255(4) 0.0455(15) Uani 0.76(2) 1 d PGU C 1
H31 H -0.1363 0.1901 0.4046 0.055 Uiso 0.76(2) 1 calc PR C 1
C32 C -0.1466(6) 0.0855(4) 0.3854(4) 0.0565(18) Uani 0.76(2) 1 d PGU C 1
H32 H -0.1686 0.0744 0.3370 0.068 Uiso 0.76(2) 1 calc PR C 1
C33 C -0.1336(6) 0.0329(2) 0.4160(5) 0.0581(19) Uani 0.76(2) 1 d PGDU C 1
C34 C -0.1014(8) 0.0491(3) 0.4867(5) 0.0507(19) Uani 0.76(2) 1 d PGU C 1
H34 H -0.0925 0.0132 0.5076 0.061 Uiso 0.76(2) 1 calc PR C 1
C35 C -0.0822(8) 0.1178(3) 0.5268(4) 0.0411(15) Uani 0.76(2) 1 d PGU C 1
H35 H -0.0602 0.1288 0.5751 0.049 Uiso 0.76(2) 1 calc PR C 1
C36 C -0.0952(7) 0.1703(2) 0.4962(4) 0.0360(10) Uani 0.76(2) 1 d PGDU C 1
F11 F -0.1491(7) -0.0325(3) 0.3776(6) 0.089(3) Uani 0.76(2) 1 d PDU C 1
C36A C -0.089(2) 0.1709(7) 0.5007(13) 0.0360(10) Uani 0.24(2) 1 d PGD C 2
C31A C -0.140(2) 0.1415(12) 0.4319(13) 0.0455(15) Uani 0.24(2) 1 d PG C 2
H31A H -0.1663 0.1698 0.4056 0.055 Uiso 0.24(2) 1 calc PR C 2
C32A C -0.153(2) 0.0705(13) 0.4014(11) 0.0565(18) Uani 0.24(2) 1 d PG C 2
H32A H -0.1887 0.0504 0.3543 0.068 Uiso 0.24(2) 1 calc PR C 2
C33A C -0.1152(19) 0.0290(7) 0.4397(14) 0.0581(19) Uani 0.24(2) 1 d PGD C 2
C34A C -0.064(2) 0.0584(11) 0.5086(12) 0.0507(19) Uani 0.24(2) 1 d PG C 2
H34A H -0.0375 0.0300 0.5348 0.061 Uiso 0.24(2) 1 calc PR C 2
C35A C -0.050(2) 0.1294(12) 0.5390(10) 0.0411(15) Uani 0.24(2) 1 d PG C 2
H35A H -0.0151 0.1495 0.5861 0.049 Uiso 0.24(2) 1 calc PR C 2
F11A F -0.138(3) -0.0385(10) 0.4057(15) 0.089(3) Uani 0.24(2) 1 d PD C 2
C37 C -0.0809(3) 0.2455(2) 0.5379(2) 0.0343(9) Uani 1 1 d D . .
H37 H -0.0864 0.2753 0.5062 0.041 Uiso 0.76(2) 1 calc PR C 1
H37A H -0.0868 0.2738 0.5049 0.041 Uiso 0.24(2) 1 calc PR C 2
C38 C -0.1631(3) 0.2552(2) 0.5806(2) 0.0414(10) Uani 1 1 d . C .
H38A H -0.1818 0.3006 0.5833 0.050 Uiso 1 1 calc R . .
H38B H -0.2288 0.2171 0.5606 0.050 Uiso 1 1 calc R . .
C39 C -0.1067(3) 0.2528(3) 0.6511(2) 0.0415(10) Uani 1 1 d . . .
H39A H -0.1346 0.2798 0.6871 0.050 Uiso 1 1 calc R C .
H39B H -0.1171 0.2039 0.6532 0.050 Uiso 1 1 calc R . .
C40 C 0.0108(3) 0.2853(2) 0.66042(19) 0.0348(9) Uani 1 1 d . C .
H40A H 0.0294 0.3358 0.6853 0.042 Uiso 1 1 calc R . .
H40B H 0.0568 0.2617 0.6858 0.042 Uiso 1 1 calc R . .
C41 C 0.1134(3) 0.28899(18) 0.57146(18) 0.0272(8) Uani 1 1 d . . .
C42 C 0.2184(3) 0.31026(19) 0.62596(18) 0.0273(8) Uani 1 1 d . C .
H42 H 0.2018 0.3072 0.6701 0.033 Uiso 1 1 calc R . .
C43 C 0.3003(3) 0.21194(18) 0.63973(17) 0.0248(7) Uani 1 1 d . C .
C44 C 0.4108(3) 0.1231(2) 0.62759(19) 0.0338(9) Uani 1 1 d . C .
C45 C 0.3993(3) 0.0918(2) 0.67856(19) 0.0305(8) Uani 1 1 d . C .
H45 H 0.3476 0.1006 0.7034 0.037 Uiso 1 1 calc R . .
C46 C 0.4630(4) 0.0477(2) 0.6932(2) 0.0415(10) Uani 1 1 d . . .
C47 C 0.5421(4) 0.0355(2) 0.6593(2) 0.0419(10) Uani 1 1 d . D .
H47 H 0.5874 0.0066 0.6711 0.050 Uiso 1 1 calc R . .
C48 C 0.5529(3) 0.0667(2) 0.6078(2) 0.0377(9) Uani 1 1 d . . .
C49 C 0.4891(3) 0.1100(2) 0.5924(2) 0.0359(9) Uani 1 1 d . C .
H49 H 0.4981 0.1315 0.5575 0.043 Uiso 1 1 calc R . .
C50 C 0.2853(3) 0.3854(2) 0.6378(2) 0.0338(9) Uani 1 1 d . . .
C51 C 0.3805(4) 0.4002(2) 0.6989(2) 0.0462(11) Uani 1 1 d . C .
H51A H 0.3549 0.3962 0.7391 0.069 Uiso 1 1 calc R . .
H51B H 0.4242 0.4476 0.7080 0.069 Uiso 1 1 calc R . .
H51C H 0.4236 0.3663 0.6886 0.069 Uiso 1 1 calc R . .
C52 C 0.3287(3) 0.3941(2) 0.5764(2) 0.0345(9) Uani 1 1 d . C .
H52A H 0.3729 0.3609 0.5664 0.052 Uiso 1 1 calc R . .
H52B H 0.3717 0.4419 0.5871 0.052 Uiso 1 1 calc R . .
H52C H 0.2690 0.3850 0.5365 0.052 Uiso 1 1 calc R . .
C53 C 0.2145(4) 0.4362(2) 0.6534(2) 0.0456(11) Uani 1 1 d . C .
H53A H 0.1530 0.4253 0.6142 0.068 Uiso 1 1 calc R . .
H53B H 0.2556 0.4842 0.6621 0.068 Uiso 1 1 calc R . .
H53C H 0.1897 0.4317 0.6938 0.068 Uiso 1 1 calc R . .
N4 N 0.0223(2) 0.27424(17) 0.58981(15) 0.0290(7) Uani 1 1 d . C .
N5 N 0.2756(2) 0.25737(16) 0.60537(15) 0.0280(7) Uani 1 1 d . . .
H5A H 0.2959 0.2548 0.5672 0.034 Uiso 1 1 calc R C .
N6 N 0.3539(3) 0.16862(17) 0.60657(15) 0.0301(7) Uani 1 1 d . . .
H6 H 0.3520 0.1698 0.5645 0.036 Uiso 1 1 calc R C .
O2 O 0.1125(2) 0.28159(13) 0.51012(12) 0.0312(6) Uani 1 1 d . C .
C54 C 0.4482(4) 0.0118(2) 0.7465(2) 0.0472(10) Uani 0.802(17) 1 d PDU D 1
F12 F 0.4228(8) 0.0515(3) 0.7994(4) 0.068(2) Uani 0.802(17) 1 d PDU D 1
F13 F 0.5374(4) -0.0036(5) 0.7740(3) 0.0734(17) Uani 0.802(17) 1 d PDU D 1
F14 F 0.3758(6) -0.0483(3) 0.7226(5) 0.095(2) Uani 0.802(17) 1 d PDU D 1
C54A C 0.4482(4) 0.0118(2) 0.7465(2) 0.0472(10) Uani 0.198(17) 1 d PD D 2
F12A F 0.371(2) 0.0290(15) 0.7732(14) 0.068(2) Uani 0.198(17) 1 d PD D 2
F13A F 0.5354(18) 0.016(2) 0.7906(13) 0.0734(17) Uani 0.198(17) 1 d PD D 2
F14A F 0.409(3) -0.0567(9) 0.715(2) 0.095(2) Uani 0.198(17) 1 d PD D 2
C55 C 0.6354(3) 0.0540(2) 0.5692(2) 0.0350(9) Uani 1 1 d . D .
F15 F 0.6313(2) -0.01408(14) 0.54570(13) 0.0540(7) Uani 1 1 d . . .
F16 F 0.7354(2) 0.08262(15) 0.61105(14) 0.0543(7) Uani 1 1 d . . .
F17 F 0.6298(2) 0.08031(16) 0.51683(14) 0.0563(7) Uani 1 1 d . . .
S2 S 0.26992(8) 0.21100(5) 0.71355(5) 0.0314(2) Uani 1 1 d . . .
C61 C 0.8823(3) 0.90619(19) 1.21361(19) 0.0316(8) Uani 1 1 d . . .
H61 H 0.8190 0.9014 1.2290 0.038 Uiso 1 1 calc R . .
C62 C 0.9674(4) 0.8838(2) 1.2442(2) 0.0382(10) Uani 1 1 d . . .
H62 H 0.9636 0.8642 1.2809 0.046 Uiso 1 1 calc R . .
C63 C 1.0567(3) 0.8905(2) 1.2204(2) 0.0378(10) Uani 1 1 d . . .
C64 C 1.0667(3) 0.9193(2) 1.1684(2) 0.0363(9) Uani 1 1 d . . .
H64 H 1.1305 0.9236 1.1534 0.044 Uiso 1 1 calc R . .
C65 C 0.9820(3) 0.94202(19) 1.13833(19) 0.0308(8) Uani 1 1 d . . .
H65 H 0.9873 0.9622 1.1022 0.037 Uiso 1 1 calc R . .
C66 C 0.8888(3) 0.93554(18) 1.16067(18) 0.0262(8) Uani 1 1 d . . .
C67 C 0.7971(3) 0.96208(18) 1.12919(17) 0.0254(7) Uani 1 1 d . . .
H67 H 0.7315 0.9418 1.1418 0.030 Uiso 1 1 calc R . .
C68 C 0.8179(3) 1.04251(19) 1.15108(19) 0.0296(8) Uani 1 1 d . . .
H68A H 0.7844 1.0588 1.1886 0.036 Uiso 1 1 calc R . .
H68B H 0.8953 1.0644 1.1665 0.036 Uiso 1 1 calc R . .
C69 C 0.7674(3) 1.0603(2) 1.0872(2) 0.0336(9) Uani 1 1 d . . .
H69A H 0.6898 1.0553 1.0818 0.040 Uiso 1 1 calc R . .
H69B H 0.8009 1.1085 1.0886 0.040 Uiso 1 1 calc R . .
C70 C 0.7895(3) 1.00662(18) 1.02979(19) 0.0289(8) Uani 1 1 d . . .
H70A H 0.7377 0.9988 0.9857 0.035 Uiso 1 1 calc R . .
H70B H 0.8627 1.0212 1.0248 0.035 Uiso 1 1 calc R . .
C71 C 0.7407(3) 0.87656(18) 1.01720(17) 0.0214(7) Uani 1 1 d . . .
C72 C 0.7192(3) 0.85707(18) 0.93937(17) 0.0228(7) Uani 1 1 d . . .
H72 H 0.7521 0.8985 0.9262 0.027 Uiso 1 1 calc R . .
C73 C 0.8621(3) 0.80905(18) 0.89793(17) 0.0233(7) Uani 1 1 d . . .
C74 C 0.9929(3) 0.73735(18) 0.87097(18) 0.0255(7) Uani 1 1 d . . .
C75 C 1.0475(3) 0.6996(2) 0.9060(2) 0.0390(10) Uani 1 1 d . E .
H75 H 1.0227 0.6851 0.9413 0.047 Uiso 1 1 calc R . .
C76 C 1.1389(4) 0.6826(3) 0.8896(2) 0.0484(12) Uani 1 1 d D . .
C77 C 1.1753(3) 0.7024(2) 0.8381(2) 0.0414(10) Uani 1 1 d . E .
H77 H 1.2371 0.6904 0.8265 0.050 Uiso 1 1 calc R . .
C78 C 1.1201(3) 0.7401(2) 0.8036(2) 0.0320(8) Uani 1 1 d D . .
C79 C 1.0290(3) 0.75805(18) 0.81940(19) 0.0271(8) Uani 1 1 d . E .
H79 H 0.9922 0.7841 0.7951 0.033 Uiso 1 1 calc R . .
C80 C 0.5977(3) 0.8337(2) 0.90328(18) 0.0291(8) Uani 1 1 d . . .
C81 C 0.5441(3) 0.7639(2) 0.9116(2) 0.0345(9) Uani 1 1 d . . .
H81A H 0.5763 0.7272 0.8905 0.052 Uiso 1 1 calc R . .
H81B H 0.4677 0.7521 0.8893 0.052 Uiso 1 1 calc R . .
H81C H 0.5538 0.7678 0.9603 0.052 Uiso 1 1 calc R . .
C82 C 0.5869(4) 0.8255(3) 0.8274(2) 0.0436(10) Uani 1 1 d . . .
H82A H 0.6186 0.8704 0.8213 0.065 Uiso 1 1 calc R . .
H82B H 0.5113 0.8105 0.8029 0.065 Uiso 1 1 calc R . .
H82C H 0.6240 0.7904 0.8092 0.065 Uiso 1 1 calc R . .
C83 C 0.5424(3) 0.8903(2) 0.9325(2) 0.0401(10) Uani 1 1 d . . .
H83A H 0.5528 0.8973 0.9817 0.060 Uiso 1 1 calc R . .
H83B H 0.4660 0.8754 0.9101 0.060 Uiso 1 1 calc R . .
H83C H 0.5732 0.9342 0.9243 0.060 Uiso 1 1 calc R . .
N7 N 0.7761(2) 0.94363(15) 1.05380(14) 0.0234(6) Uani 1 1 d . . .
N8 N 0.7714(2) 0.80107(14) 0.91867(14) 0.0225(6) Uani 1 1 d . . .
H8 H 0.7415 0.7591 0.9198 0.027 Uiso 1 1 calc R . .
N9 N 0.8982(2) 0.74896(15) 0.88841(15) 0.0261(6) Uani 1 1 d . . .
H9 H 0.8566 0.7128 0.8940 0.031 Uiso 1 1 calc R . .
O3 O 0.72651(19) 0.82977(12) 1.04529(12) 0.0242(5) Uani 1 1 d . . .
F21 F 1.1400(2) 0.86632(13) 1.24847(13) 0.0521(7) Uani 1 1 d . . .
C84 C 1.2010(16) 0.6427(10) 0.9280(8) 0.0570(13) Uani 0.306(11) 1 d PDU E 1
F22 F 1.1715(13) 0.6354(10) 0.9832(8) 0.0606(17) Uani 0.306(11) 1 d PDU E 1
F23 F 1.306(2) 0.674(2) 0.946(2) 0.0708(16) Uani 0.306(11) 1 d PDU E 1
F24 F 1.202(2) 0.5791(9) 0.8889(8) 0.0690(15) Uani 0.306(11) 1 d PDU E 1
C84A C 1.2060(11) 0.6522(8) 0.9362(6) 0.0570(13) Uani 0.456(11) 1 d PD E 2
F22A F 1.1999(8) 0.6697(6) 0.9990(5) 0.0606(17) Uani 0.456(11) 1 d PD E 2
F23A F 1.3110(15) 0.6681(13) 0.9410(14) 0.0708(16) Uani 0.456(11) 1 d PD E 2
F24A F 1.1767(9) 0.5839(6) 0.9089(6) 0.0690(15) Uani 0.456(11) 1 d PD E 2
C84B C 1.1698(13) 0.6246(7) 0.9163(9) 0.0570(13) Uani 0.237(4) 1 d PD E 3
F22B F 1.1099(10) 0.5838(7) 0.9415(7) 0.0606(17) Uani 0.237(4) 1 d PD E 3
F23B F 1.2596(11) 0.6560(8) 0.9654(7) 0.0708(16) Uani 0.237(4) 1 d PD E 3
F24B F 1.198(2) 0.5736(11) 0.8732(9) 0.0690(15) Uani 0.237(4) 1 d PD E 3
C85 C 1.1608(4) 0.7610(2) 0.7476(2) 0.0408(9) Uani 0.30(3) 1 d PDU E 1
F25 F 1.2488(17) 0.8126(14) 0.765(2) 0.067(2) Uani 0.30(3) 1 d PDU E 1
F26 F 1.0849(14) 0.7768(12) 0.7047(10) 0.0476(19) Uani 0.30(3) 1 d PDU E 1
F27 F 1.185(3) 0.7059(16) 0.7089(15) 0.060(2) Uani 0.30(3) 1 d PDU E 1
C85A C 1.1608(4) 0.7610(2) 0.7476(2) 0.0408(9) Uani 0.70(3) 1 d PD E 2
F25A F 1.2617(7) 0.8011(6) 0.7735(8) 0.067(2) Uani 0.70(3) 1 d PD E 2
F26A F 1.1081(8) 0.8014(7) 0.7204(6) 0.0476(19) Uani 0.70(3) 1 d PD E 2
F27A F 1.1637(14) 0.7074(6) 0.6971(6) 0.060(2) Uani 0.70(3) 1 d PD E 2
S3 S 0.92303(8) 0.88285(5) 0.88562(6) 0.0366(2) Uani 1 1 d . . .
C91 C 0.3956(3) 0.6728(3) 0.4299(2) 0.0472(12) Uani 1 1 d . . .
H91 H 0.3831 0.7071 0.4074 0.057 Uiso 1 1 calc R . .
C92 C 0.3722(4) 0.6036(3) 0.3922(3) 0.0581(14) Uani 1 1 d . . .
H92 H 0.3445 0.5901 0.3441 0.070 Uiso 1 1 calc R . .
C93 C 0.3897(4) 0.5553(3) 0.4252(3) 0.0622(16) Uani 1 1 d . . .
C94 C 0.4343(4) 0.5739(3) 0.4961(3) 0.0562(13) Uani 1 1 d . . .
H94 H 0.4474 0.5393 0.5181 0.067 Uiso 1 1 calc R . .
C95 C 0.4586(4) 0.6435(2) 0.5326(2) 0.0438(10) Uani 1 1 d . . .
H95 H 0.4903 0.6575 0.5803 0.053 Uiso 1 1 calc R . .
C96 C 0.4372(3) 0.6934(2) 0.50042(19) 0.0376(9) Uani 1 1 d . . .
C97 C 0.4576(3) 0.7697(2) 0.53999(19) 0.0363(9) Uani 1 1 d . . .
H97 H 0.4609 0.7990 0.5079 0.044 Uiso 1 1 calc R . .
C98 C 0.3759(4) 0.7871(3) 0.5810(2) 0.0434(10) Uani 1 1 d . . .
H98A H 0.3703 0.8359 0.5863 0.052 Uiso 1 1 calc R . .
H98B H 0.3046 0.7553 0.5582 0.052 Uiso 1 1 calc R . .
C99 C 0.4202(3) 0.7765(2) 0.6500(2) 0.0391(10) Uani 1 1 d . . .
H99A H 0.3927 0.8037 0.6860 0.047 Uiso 1 1 calc R . .
H99B H 0.4013 0.7265 0.6480 0.047 Uiso 1 1 calc R . .
C100 C 0.5399(3) 0.8032(2) 0.66293(18) 0.0352(9) Uani 1 1 d . . .
H10A H 0.5632 0.8534 0.6891 0.042 Uiso 1 1 calc R . .
H10B H 0.5789 0.7764 0.6885 0.042 Uiso 1 1 calc R . .
C101 C 0.6504(3) 0.79802(19) 0.57612(18) 0.0292(8) Uani 1 1 d . . .
C102 C 0.7536(3) 0.81473(18) 0.63166(18) 0.0272(8) Uani 1 1 d . . .
H102 H 0.7345 0.8099 0.6747 0.033 Uiso 1 1 calc R . .
C103 C 0.8136(3) 0.70734(19) 0.63609(18) 0.0262(8) Uani 1 1 d . . .
C104 C 0.8773(4) 0.5975(2) 0.6113(2) 0.0415(10) Uani 1 1 d . . .
C105 C 0.8654(3) 0.5429(2) 0.5505(2) 0.0439(10) Uani 1 1 d . . .
H105 H 0.8469 0.5510 0.5072 0.053 Uiso 1 1 calc R . .
C106 C 0.8807(4) 0.4780(2) 0.5541(3) 0.0492(11) Uani 1 1 d . . .
C107 C 0.9042(4) 0.4639(3) 0.6165(3) 0.0522(12) Uani 1 1 d . F .
H107 H 0.9132 0.4191 0.6188 0.063 Uiso 1 1 calc R . .
C108 C 0.9146(4) 0.5179(3) 0.6765(3) 0.0517(12) Uani 1 1 d D . .
C109 C 0.8994(3) 0.5830(2) 0.6730(2) 0.0347(9) Uani 1 1 d . F .
H109 H 0.9042 0.6180 0.7139 0.042 Uiso 1 1 calc R . .
C110 C 0.8233(3) 0.88974(19) 0.6468(2) 0.0329(9) Uani 1 1 d . . .
C111 C 0.8537(3) 0.9046(2) 0.5833(2) 0.0374(9) Uani 1 1 d . . .
H11A H 0.8891 0.8692 0.5632 0.056 Uiso 1 1 calc R . .
H11B H 0.9022 0.9510 0.5964 0.056 Uiso 1 1 calc R . .
H11C H 0.7892 0.9030 0.5496 0.056 Uiso 1 1 calc R . .
C112 C 0.9249(3) 0.8991(2) 0.7019(2) 0.0396(10) Uani 1 1 d . . .
H11D H 0.9056 0.8879 0.7418 0.059 Uiso 1 1 calc R . .
H11E H 0.9665 0.9476 0.7155 0.059 Uiso 1 1 calc R . .
H11F H 0.9674 0.8677 0.6838 0.059 Uiso 1 1 calc R . .
C113 C 0.7601(4) 0.9408(2) 0.6744(2) 0.0442(10) Uani 1 1 d . . .
H11G H 0.6912 0.9314 0.6416 0.066 Uiso 1 1 calc R . .
H11H H 0.8000 0.9888 0.6815 0.066 Uiso 1 1 calc R . .
H11I H 0.7484 0.9352 0.7180 0.066 Uiso 1 1 calc R . .
N10 N 0.5579(3) 0.79217(17) 0.59351(15) 0.0320(7) Uani 1 1 d . . .
N11 N 0.8096(3) 0.76160(15) 0.60998(15) 0.0283(7) Uani 1 1 d . . .
H11 H 0.8431 0.7649 0.5779 0.034 Uiso 1 1 calc R . .
N12 N 0.8652(3) 0.66240(16) 0.60325(16) 0.0301(7) Uani 1 1 d . . .
H12 H 0.8949 0.6761 0.5729 0.036 Uiso 1 1 calc R . .
O4 O 0.6526(2) 0.78770(14) 0.51539(12) 0.0341(6) Uani 1 1 d . . .
F31 F 0.3690(3) 0.48648(18) 0.3903(2) 0.0888(12) Uani 1 1 d . . .
C114 C 0.8694(3) 0.4212(2) 0.4894(2) 0.0381(9) Uani 1 1 d U . .
F32 F 0.7848(3) 0.37091(17) 0.47551(19) 0.0813(10) Uani 1 1 d U . .
F33 F 0.9530(3) 0.39086(16) 0.49601(18) 0.0688(8) Uani 1 1 d U . .
F34 F 0.8691(3) 0.44587(15) 0.43575(15) 0.0653(8) Uani 1 1 d U . .
C115 C 0.9394(4) 0.5014(3) 0.7413(3) 0.0521(11) Uani 0.885(11) 1 d PDU F 1
F35 F 0.9270(5) 0.5486(2) 0.7948(2) 0.0626(13) Uani 0.885(11) 1 d PDU F 1
F36 F 1.0361(3) 0.4929(4) 0.7605(2) 0.0763(14) Uani 0.885(11) 1 d PDU F 1
F37 F 0.8758(6) 0.4407(3) 0.7394(3) 0.107(2) Uani 0.885(11) 1 d PDU F 1
C215 C 0.9394(4) 0.5014(3) 0.7413(3) 0.0521(11) Uani 0.115(11) 1 d PD F 2
F35A F 0.873(3) 0.522(2) 0.7716(18) 0.0626(13) Uani 0.115(11) 1 d PD F 2
F36A F 1.0423(13) 0.529(2) 0.7683(19) 0.0763(14) Uani 0.115(11) 1 d PD F 2
F37A F 0.935(4) 0.4339(9) 0.7332(11) 0.107(2) Uani 0.115(11) 1 d PD F 2
S4 S 0.76162(9) 0.69722(6) 0.70090(5) 0.0386(3) Uani 1 1 d . . .

loop_
_atom_site_aniso_label
_atom_site_aniso_U_11
_atom_site_aniso_U_22
_atom_site_aniso_U_33
_atom_site_aniso_U_23
_atom_site_aniso_U_13
_atom_site_aniso_U_12
C1 0.034(2) 0.0272(19) 0.032(2) 0.0079(16) 0.0136(16) 0.0057(16)
C2 0.033(2) 0.032(2) 0.048(3) 0.0057(18) 0.0128(18) 0.0078(18)
C3 0.041(2) 0.031(2) 0.042(2) 0.0079(18) -0.0018(18) 0.0116(18)
C4 0.050(3) 0.036(2) 0.035(2) 0.0149(18) 0.0072(19) 0.009(2)
C5 0.036(2) 0.0294(19) 0.0271(19) 0.0104(15) 0.0103(16) 0.0060(16)
C6 0.0310(19) 0.0195(17) 0.0228(18) 0.0029(14) 0.0080(14) 0.0032(15)
C7 0.0290(18) 0.0233(17) 0.0219(17) 0.0079(14) 0.0131(14) 0.0043(15)
C8 0.037(2) 0.0222(18) 0.0285(19) 0.0070(15) 0.0134(16) 0.0079(16)
C9 0.039(2) 0.0231(18) 0.034(2) 0.0090(16) 0.0104(17) 0.0109(16)
C10 0.038(2) 0.0198(17) 0.0281(19) 0.0112(15) 0.0110(16) 0.0064(15)
C11 0.0187(16) 0.0224(17) 0.0244(17) 0.0084(14) 0.0108(13) 0.0079(14)
C12 0.0220(17) 0.0252(17) 0.0239(18) 0.0080(14) 0.0108(14) 0.0079(14)
C13 0.0239(17) 0.0236(17) 0.0196(17) 0.0056(13) 0.0098(13) 0.0068(14)
C14 0.0265(18) 0.0285(18) 0.0275(19) 0.0094(15) 0.0144(15) 0.0110(15)
C15 0.048(3) 0.063(3) 0.042(2) 0.034(2) 0.030(2) 0.033(2)
C16 0.056(3) 0.087(4) 0.049(3) 0.041(3) 0.029(2) 0.049(3)
C17 0.035(2) 0.063(3) 0.043(2) 0.024(2) 0.0233(19) 0.029(2)
C18 0.0289(19) 0.0296(19) 0.030(2) 0.0077(15) 0.0158(15) 0.0061(16)
C19 0.0263(18) 0.0228(17) 0.0276(18) 0.0076(14) 0.0123(14) 0.0057(15)
C20 0.0251(18) 0.037(2) 0.0235(18) 0.0048(15) 0.0069(14) 0.0113(16)
C21 0.0260(19) 0.039(2) 0.032(2) 0.0034(17) 0.0094(16) 0.0015(17)
C22 0.039(2) 0.061(3) 0.027(2) 0.0127(19) 0.0064(17) 0.018(2)
C23 0.029(2) 0.044(2) 0.046(2) 0.0032(19) 0.0088(18) 0.0154(19)
N1 0.0288(15) 0.0227(15) 0.0201(14) 0.0086(12) 0.0109(12) 0.0065(12)
N2 0.0255(15) 0.0203(14) 0.0256(15) 0.0089(12) 0.0135(12) 0.0062(12)
N3 0.0272(16) 0.0241(15) 0.0324(16) 0.0137(13) 0.0186(13) 0.0086(13)
O1 0.0281(13) 0.0209(12) 0.0256(12) 0.0103(10) 0.0119(10) 0.0051(10)
F1 0.0505(16) 0.0555(16) 0.0655(18) 0.0195(14) -0.0034(13) 0.0240(14)
C25 0.037(2) 0.031(2) 0.038(2) 0.0109(17) 0.0232(18) 0.0118(18)
F5 0.0462(14) 0.0384(13) 0.0618(16) 0.0064(12) 0.0334(13) -0.0016(12)
F6 0.0595(16) 0.0691(17) 0.0500(15) 0.0376(13) 0.0386(13) 0.0327(14)
F7 0.0568(15) 0.0351(12) 0.0424(13) 0.0046(10) 0.0341(12) 0.0110(11)
C24 0.065(3) 0.099(3) 0.074(3) 0.056(3) 0.030(3) 0.060(3)
F2 0.082(3) 0.123(3) 0.082(3) 0.082(2) 0.043(2) 0.076(3)
F3 0.061(3) 0.127(3) 0.077(3) 0.057(3) 0.0232(18) 0.054(2)
F4 0.107(4) 0.091(3) 0.106(5) 0.061(3) 0.011(4) 0.053(3)
C24A 0.065(3) 0.099(3) 0.074(3) 0.056(3) 0.030(3) 0.060(3)
F2A 0.082(3) 0.123(3) 0.082(3) 0.082(2) 0.043(2) 0.076(3)
F3A 0.061(3) 0.127(3) 0.077(3) 0.057(3) 0.0232(18) 0.054(2)
F4A 0.107(4) 0.091(3) 0.106(5) 0.061(3) 0.011(4) 0.053(3)
S1 0.0337(5) 0.0240(4) 0.0497(6) 0.0143(4) 0.0261(4) 0.0071(4)
C31 0.029(3) 0.077(3) 0.030(2) 0.011(2) 0.012(2) 0.016(3)
C32 0.037(3) 0.088(4) 0.031(3) -0.007(2) 0.015(3) 0.010(3)
C33 0.041(3) 0.064(3) 0.053(4) -0.009(3) 0.017(3) 0.000(3)
C34 0.049(5) 0.047(3) 0.053(4) 0.005(3) 0.024(4) 0.003(3)
C35 0.046(4) 0.043(3) 0.037(3) 0.010(2) 0.020(3) 0.008(3)
C36 0.028(2) 0.051(2) 0.030(2) 0.0081(17) 0.0126(18) 0.0108(18)
F11 0.077(3) 0.069(2) 0.088(6) -0.036(3) 0.044(5) -0.011(2)
C36A 0.028(2) 0.051(2) 0.030(2) 0.0081(17) 0.0126(18) 0.0108(18)
C31A 0.029(3) 0.077(3) 0.030(2) 0.011(2) 0.012(2) 0.016(3)
C32A 0.037(3) 0.088(4) 0.031(3) -0.007(2) 0.015(3) 0.010(3)
C33A 0.041(3) 0.064(3) 0.053(4) -0.009(3) 0.017(3) 0.000(3)
C34A 0.049(5) 0.047(3) 0.053(4) 0.005(3) 0.024(4) 0.003(3)
C35A 0.046(4) 0.043(3) 0.037(3) 0.010(2) 0.020(3) 0.008(3)
F11A 0.077(3) 0.069(2) 0.088(6) -0.036(3) 0.044(5) -0.011(2)
C37 0.030(2) 0.048(2) 0.032(2) 0.0172(18) 0.0089(16) 0.0195(18)
C38 0.032(2) 0.053(3) 0.043(2) 0.010(2) 0.0133(18) 0.021(2)
C39 0.033(2) 0.062(3) 0.031(2) 0.007(2) 0.0154(17) 0.016(2)
C40 0.034(2) 0.052(2) 0.0230(19) 0.0086(17) 0.0144(16) 0.0162(19)
C41 0.039(2) 0.0205(17) 0.0271(19) 0.0085(14) 0.0136(16) 0.0117(16)
C42 0.032(2) 0.0283(19) 0.0250(18) 0.0071(15) 0.0139(15) 0.0089(16)
C43 0.0231(17) 0.0271(18) 0.0227(18) 0.0062(14) 0.0055(14) 0.0038(15)
C44 0.038(2) 0.040(2) 0.027(2) 0.0093(17) 0.0096(16) 0.0186(18)
C45 0.031(2) 0.035(2) 0.030(2) 0.0113(16) 0.0115(16) 0.0139(17)
C46 0.052(3) 0.047(2) 0.037(2) 0.0182(19) 0.0173(19) 0.028(2)
C47 0.046(2) 0.047(2) 0.039(2) 0.0133(19) 0.0119(19) 0.023(2)
C48 0.037(2) 0.041(2) 0.035(2) 0.0073(18) 0.0101(17) 0.0135(19)
C49 0.038(2) 0.039(2) 0.031(2) 0.0089(17) 0.0089(17) 0.0124(18)
C50 0.036(2) 0.030(2) 0.035(2) 0.0065(17) 0.0143(17) 0.0059(17)
C51 0.052(3) 0.039(2) 0.037(2) 0.0074(19) 0.006(2) -0.003(2)
C52 0.032(2) 0.036(2) 0.041(2) 0.0159(18) 0.0142(17) 0.0071(17)
C53 0.052(3) 0.028(2) 0.057(3) 0.0039(19) 0.026(2) 0.0075(19)
N4 0.0308(17) 0.0396(18) 0.0228(15) 0.0108(13) 0.0107(13) 0.0172(14)
N5 0.0347(17) 0.0318(16) 0.0239(15) 0.0102(13) 0.0146(13) 0.0135(14)
N6 0.0363(17) 0.0399(18) 0.0215(15) 0.0125(13) 0.0113(13) 0.0180(15)
O2 0.0417(15) 0.0327(14) 0.0256(14) 0.0122(11) 0.0152(11) 0.0123(12)
C54 0.058(3) 0.052(2) 0.054(3) 0.031(2) 0.027(2) 0.035(2)
F12 0.106(5) 0.087(3) 0.059(3) 0.050(2) 0.055(4) 0.063(3)
F13 0.078(2) 0.123(6) 0.062(3) 0.060(3) 0.035(2) 0.066(3)
F14 0.104(4) 0.073(3) 0.106(4) 0.053(2) 0.011(4) -0.002(3)
C54A 0.058(3) 0.052(2) 0.054(3) 0.031(2) 0.027(2) 0.035(2)
F12A 0.106(5) 0.087(3) 0.059(3) 0.050(2) 0.055(4) 0.063(3)
F13A 0.078(2) 0.123(6) 0.062(3) 0.060(3) 0.035(2) 0.066(3)
F14A 0.104(4) 0.073(3) 0.106(4) 0.053(2) 0.011(4) -0.002(3)
C55 0.041(2) 0.036(2) 0.034(2) 0.0101(17) 0.0133(17) 0.0206(19)
F15 0.0571(16) 0.0560(16) 0.0468(15) 0.0010(12) 0.0146(12) 0.0253(14)
F16 0.0384(14) 0.0627(17) 0.0565(16) 0.0057(13) 0.0142(12) 0.0126(13)
F17 0.0621(17) 0.080(2) 0.0535(16) 0.0346(15) 0.0333(14) 0.0422(16)
S2 0.0399(5) 0.0349(5) 0.0283(5) 0.0147(4) 0.0175(4) 0.0138(4)
C61 0.043(2) 0.0269(19) 0.0275(19) 0.0105(15) 0.0138(16) 0.0058(17)
C62 0.053(3) 0.031(2) 0.030(2) 0.0129(17) 0.0050(18) 0.0083(19)
C63 0.043(2) 0.028(2) 0.036(2) 0.0059(17) -0.0034(18) 0.0121(18)
C64 0.034(2) 0.031(2) 0.043(2) 0.0077(18) 0.0095(17) 0.0088(17)
C65 0.037(2) 0.0278(19) 0.031(2) 0.0114(16) 0.0123(16) 0.0088(17)
C66 0.033(2) 0.0217(17) 0.0239(18) 0.0061(14) 0.0093(15) 0.0051(15)
C67 0.0316(19) 0.0240(18) 0.0233(18) 0.0076(14) 0.0134(15) 0.0050(15)
C68 0.038(2) 0.0255(19) 0.031(2) 0.0089(15) 0.0149(16) 0.0113(16)
C69 0.045(2) 0.0262(19) 0.035(2) 0.0109(16) 0.0125(17) 0.0150(17)
C70 0.042(2) 0.0219(18) 0.0290(19) 0.0135(15) 0.0136(16) 0.0083(16)
C71 0.0197(16) 0.0251(18) 0.0247(18) 0.0099(14) 0.0111(13) 0.0086(14)
C72 0.0272(18) 0.0249(17) 0.0237(18) 0.0106(14) 0.0132(14) 0.0121(15)
C73 0.0275(18) 0.0254(18) 0.0213(17) 0.0083(14) 0.0118(14) 0.0087(15)
C74 0.0275(18) 0.0260(18) 0.0283(19) 0.0088(15) 0.0150(15) 0.0098(15)
C75 0.046(2) 0.057(3) 0.035(2) 0.028(2) 0.0257(19) 0.028(2)
C76 0.047(3) 0.078(3) 0.047(3) 0.035(2) 0.026(2) 0.041(3)
C77 0.037(2) 0.062(3) 0.043(2) 0.024(2) 0.0239(19) 0.030(2)
C78 0.034(2) 0.034(2) 0.036(2) 0.0125(17) 0.0209(17) 0.0112(17)
C79 0.0304(19) 0.0271(18) 0.032(2) 0.0124(15) 0.0167(15) 0.0117(16)
C80 0.0288(19) 0.038(2) 0.0242(19) 0.0083(16) 0.0096(15) 0.0139(17)
C81 0.0268(19) 0.041(2) 0.032(2) 0.0040(17) 0.0089(16) 0.0053(17)
C82 0.046(2) 0.062(3) 0.026(2) 0.016(2) 0.0085(18) 0.019(2)
C83 0.031(2) 0.048(2) 0.044(2) 0.010(2) 0.0106(18) 0.0207(19)
N7 0.0307(16) 0.0232(15) 0.0233(15) 0.0120(12) 0.0131(12) 0.0097(13)
N8 0.0271(15) 0.0195(14) 0.0263(15) 0.0093(12) 0.0145(12) 0.0070(12)
N9 0.0285(16) 0.0254(15) 0.0342(17) 0.0148(13) 0.0198(13) 0.0098(13)
O3 0.0292(13) 0.0232(12) 0.0267(13) 0.0127(10) 0.0137(10) 0.0074(10)
F21 0.0547(16) 0.0458(14) 0.0522(16) 0.0144(12) -0.0049(12) 0.0228(13)
C84 0.051(3) 0.093(4) 0.060(4) 0.046(3) 0.028(3) 0.050(3)
F22 0.073(4) 0.084(5) 0.067(3) 0.060(4) 0.034(3) 0.055(4)
F23 0.048(3) 0.116(4) 0.070(4) 0.043(3) 0.0200(19) 0.046(3)
F24 0.082(4) 0.085(2) 0.071(4) 0.048(3) 0.027(3) 0.054(2)
C84A 0.051(3) 0.093(4) 0.060(4) 0.046(3) 0.028(3) 0.050(3)
F22A 0.073(4) 0.084(5) 0.067(3) 0.060(4) 0.034(3) 0.055(4)
F23A 0.048(3) 0.116(4) 0.070(4) 0.043(3) 0.0200(19) 0.046(3)
F24A 0.082(4) 0.085(2) 0.071(4) 0.048(3) 0.027(3) 0.054(2)
C84B 0.051(3) 0.093(4) 0.060(4) 0.046(3) 0.028(3) 0.050(3)
F22B 0.073(4) 0.084(5) 0.067(3) 0.060(4) 0.034(3) 0.055(4)
F23B 0.048(3) 0.116(4) 0.070(4) 0.043(3) 0.0200(19) 0.046(3)
F24B 0.082(4) 0.085(2) 0.071(4) 0.048(3) 0.027(3) 0.054(2)
C85 0.048(2) 0.042(2) 0.055(3) 0.0256(19) 0.037(2) 0.0240(18)
F25 0.056(3) 0.075(4) 0.091(5) 0.048(3) 0.045(2) 0.008(3)
F26 0.068(3) 0.050(5) 0.056(4) 0.034(4) 0.045(3) 0.032(3)
F27 0.109(7) 0.0562(17) 0.052(4) 0.031(3) 0.057(4) 0.048(3)
C85A 0.048(2) 0.042(2) 0.055(3) 0.0256(19) 0.037(2) 0.0240(18)
F25A 0.056(3) 0.075(4) 0.091(5) 0.048(3) 0.045(2) 0.008(3)
F26A 0.068(3) 0.050(5) 0.056(4) 0.034(4) 0.045(3) 0.032(3)
F27A 0.109(7) 0.0562(17) 0.052(4) 0.031(3) 0.057(4) 0.048(3)
S3 0.0412(6) 0.0265(5) 0.0569(6) 0.0196(4) 0.0336(5) 0.0112(4)
C91 0.028(2) 0.081(3) 0.030(2) 0.006(2) 0.0086(17) 0.021(2)
C92 0.031(2) 0.091(4) 0.040(3) -0.002(3) 0.0075(19) 0.013(3)
C93 0.035(3) 0.065(3) 0.066(3) -0.021(3) 0.027(2) -0.002(2)
C94 0.048(3) 0.056(3) 0.070(3) 0.011(3) 0.033(3) 0.016(2)
C95 0.044(2) 0.055(3) 0.034(2) 0.006(2) 0.0162(19) 0.020(2)
C96 0.028(2) 0.061(3) 0.026(2) 0.0094(18) 0.0085(16) 0.017(2)
C97 0.036(2) 0.056(3) 0.0240(19) 0.0153(18) 0.0107(16) 0.022(2)
C98 0.041(2) 0.064(3) 0.032(2) 0.013(2) 0.0122(18) 0.027(2)
C99 0.038(2) 0.056(3) 0.029(2) 0.0104(19) 0.0150(17) 0.020(2)
C100 0.040(2) 0.051(2) 0.0207(19) 0.0109(17) 0.0139(16) 0.0178(19)
C101 0.040(2) 0.0289(19) 0.027(2) 0.0124(15) 0.0144(16) 0.0147(17)
C102 0.037(2) 0.0268(18) 0.0229(18) 0.0103(15) 0.0135(15) 0.0116(16)
C103 0.0220(17) 0.0299(19) 0.0274(19) 0.0103(15) 0.0056(14) 0.0058(15)
C104 0.047(3) 0.048(3) 0.049(3) 0.027(2) 0.023(2) 0.030(2)
C105 0.039(2) 0.043(2) 0.058(3) 0.019(2) 0.018(2) 0.016(2)
C106 0.041(3) 0.040(2) 0.074(3) 0.021(2) 0.024(2) 0.013(2)
C107 0.046(3) 0.049(3) 0.078(4) 0.035(3) 0.025(2) 0.019(2)
C108 0.056(3) 0.058(3) 0.063(3) 0.031(3) 0.026(2) 0.037(3)
C109 0.029(2) 0.034(2) 0.045(2) 0.0175(18) 0.0105(17) 0.0097(17)
C110 0.039(2) 0.0264(19) 0.037(2) 0.0121(16) 0.0144(17) 0.0103(17)
C111 0.041(2) 0.038(2) 0.043(2) 0.0237(19) 0.0164(18) 0.0107(19)
C112 0.044(2) 0.034(2) 0.037(2) 0.0083(18) 0.0071(18) 0.0058(19)
C113 0.051(3) 0.030(2) 0.056(3) 0.0096(19) 0.025(2) 0.013(2)
N10 0.0366(18) 0.0450(19) 0.0217(16) 0.0116(14) 0.0116(13) 0.0207(15)
N11 0.0391(18) 0.0266(16) 0.0260(16) 0.0110(13) 0.0155(13) 0.0119(14)
N12 0.0338(17) 0.0305(16) 0.0340(17) 0.0154(14) 0.0158(14) 0.0116(14)
O4 0.0425(16) 0.0448(16) 0.0225(13) 0.0133(11) 0.0146(11) 0.0175(13)
F31 0.059(2) 0.073(2) 0.103(3) -0.0311(19) 0.0354(18) -0.0029(17)
C114 0.037(2) 0.034(2) 0.060(3) 0.0232(19) 0.0281(19) 0.0180(17)
F32 0.0628(18) 0.0591(18) 0.106(3) -0.0067(17) 0.0340(18) 0.0045(15)
F33 0.0675(18) 0.0601(18) 0.102(2) 0.0350(17) 0.0447(17) 0.0330(15)
F34 0.093(2) 0.0495(16) 0.0589(17) 0.0125(13) 0.0200(16) 0.0337(16)
C115 0.057(3) 0.055(3) 0.066(3) 0.039(2) 0.024(2) 0.031(2)
F35 0.089(4) 0.075(2) 0.057(2) 0.0434(19) 0.037(2) 0.049(2)
F36 0.070(2) 0.121(4) 0.070(2) 0.052(3) 0.0236(17) 0.064(2)
F37 0.114(4) 0.078(2) 0.123(4) 0.056(2) 0.012(3) -0.009(3)
C215 0.057(3) 0.055(3) 0.066(3) 0.039(2) 0.024(2) 0.031(2)
F35A 0.089(4) 0.075(2) 0.057(2) 0.0434(19) 0.037(2) 0.049(2)
F36A 0.070(2) 0.121(4) 0.070(2) 0.052(3) 0.0236(17) 0.064(2)
F37A 0.114(4) 0.078(2) 0.123(4) 0.056(2) 0.012(3) -0.009(3)
S4 0.0481(6) 0.0452(6) 0.0448(6) 0.0304(5) 0.0292(5) 0.0236(5)

loop_
_atom_type_symbol
_atom_type_description
_atom_type_scat_dispersion_real
_atom_type_scat_dispersion_imag
_atom_type_scat_source
C C 0.0181 0.0091 'International Tables Vol C Tables 4.2.6.8 and 6.1.1.4'
H H 0.0000 0.0000 'International Tables Vol C Tables 4.2.6.8 and 6.1.1.4'
F F 0.0727 0.0534 'International Tables Vol C Tables 4.2.6.8 and 6.1.1.4'
N N 0.0311 0.0180 'International Tables Vol C Tables 4.2.6.8 and 6.1.1.4'
O O 0.0492 0.0322 'International Tables Vol C Tables 4.2.6.8 and 6.1.1.4'
S S 0.3331 0.5567 'International Tables Vol C Tables 4.2.6.8 and 6.1.1.4'

loop_
_geom_angle_atom_site_label_1
_geom_angle_atom_site_label_2
_geom_angle_atom_site_label_3
_geom_angle
C2 C1 C6 120.5(4)
C2 C1 H1 119.7
C6 C1 H1 119.7
C3 C2 C1 118.5(4)
C3 C2 H2 120.7
C1 C2 H2 120.7
C4 C3 C2 123.0(4)
C4 C3 F1 118.8(4)
C2 C3 F1 118.2(4)
C3 C4 C5 118.2(4)
C3 C4 H4 120.9
C5 C4 H4 120.9
C6 C5 C4 120.8(4)
C6 C5 H5 119.6
C4 C5 H5 119.6
C5 C6 C1 118.9(3)
C5 C6 C7 119.7(3)
C1 C6 C7 121.2(3)
N1 C7 C6 113.1(3)
N1 C7 C8 103.3(3)
C6 C7 C8 113.1(3)
N1 C7 H7 109.0
C6 C7 H7 109.0
C8 C7 H7 109.0
C9 C8 C7 104.6(3)
C9 C8 H8A 110.8
C7 C8 H8A 110.8
C9 C8 H8B 110.8
C7 C8 H8B 110.8
H8A C8 H8B 108.9
C10 C9 C8 102.8(3)
C10 C9 H9A 111.2
C8 C9 H9A 111.2
C10 C9 H9B 111.2
C8 C9 H9B 111.2
H9A C9 H9B 109.1
N1 C10 C9 102.0(3)
N1 C10 H10C 111.4
C9 C10 H10C 111.4
N1 C10 H10D 111.4
C9 C10 H10D 111.4
H10C C10 H10D 109.2
O1 C11 N1 120.9(3)
O1 C11 C12 119.7(3)
N1 C11 C12 119.3(3)
N2 C12 C11 107.0(3)
N2 C12 C20 110.9(3)
C11 C12 C20 112.6(3)
N2 C12 H12A 108.8
C11 C12 H12A 108.8
C20 C12 H12A 108.8
N2 C13 N3 111.5(3)
N2 C13 S1 123.9(3)
N3 C13 S1 124.6(2)
C15 C14 C19 119.6(3)
C15 C14 N3 116.5(3)
C19 C14 N3 123.7(3)
C14 C15 C16 120.3(4)
C14 C15 H15 119.9
C16 C15 H15 119.9
C17 C16 C15 120.5(4)
C17 C16 C24 118.0(4)
C15 C16 C24 120.2(4)
C17 C16 C24A 121.7(5)
C15 C16 C24A 116.2(5)
C18 C17 C16 118.7(4)
C18 C17 H17 120.7
C16 C17 H17 120.7
C17 C18 C19 122.1(3)
C17 C18 C25 117.5(3)
C19 C18 C25 120.4(3)
C18 C19 C14 118.8(3)
C18 C19 H19 120.6
C14 C19 H19 120.6
C22 C20 C21 109.2(3)
C22 C20 C23 109.3(3)
C21 C20 C23 109.1(3)
C22 C20 C12 107.0(3)
C21 C20 C12 112.5(3)
C23 C20 C12 109.6(3)
C20 C21 H21A 109.5
C20 C21 H21B 109.5
H21A C21 H21B 109.5
C20 C21 H21C 109.5
H21A C21 H21C 109.5
H21B C21 H21C 109.5
C20 C22 H22A 109.5
C20 C22 H22B 109.5
H22A C22 H22B 109.5
C20 C22 H22C 109.5
H22A C22 H22C 109.5
H22B C22 H22C 109.5
C20 C23 H23A 109.5
C20 C23 H23B 109.5
H23A C23 H23B 109.5
C20 C23 H23C 109.5
H23A C23 H23C 109.5
H23B C23 H23C 109.5
C11 N1 C10 128.4(3)
C11 N1 C7 119.6(3)
C10 N1 C7 111.6(3)
C13 N2 C12 124.2(3)
C13 N2 H2A 117.9
C12 N2 H2A 117.9
C13 N3 C14 128.7(3)
C13 N3 H3 115.7
C14 N3 H3 115.7
F5 C25 F6 106.3(3)
F5 C25 F7 106.2(3)
F6 C25 F7 106.6(3)
F5 C25 C18 113.0(3)
F6 C25 C18 112.7(3)
F7 C25 C18 111.6(3)
F2 C24 F4 109.8(6)
F2 C24 F3 102.8(5)
F4 C24 F3 101.7(5)
F2 C24 C16 116.2(5)
F4 C24 C16 106.8(6)
F3 C24 C16 118.6(6)
F2A C24A F3A 105.9(6)
F2A C24A F4A 104.8(7)
F3A C24A F4A 103.7(6)
F2A C24A C16 119.8(7)
F3A C24A C16 104.1(7)
F4A C24A C16 116.8(7)
C32 C31 C36 120.0
C32 C31 H31 120.0
C36 C31 H31 120.0
C31 C32 C33 120.0
C31 C32 H32 120.0
C33 C32 H32 120.0
F11 C33 C34 119.9(5)
F11 C33 C32 120.1(4)
C34 C33 C32 120.0
C33 C34 C35 120.0
C33 C34 H34 120.0
C35 C34 H34 120.0
C34 C35 C36 120.0
C34 C35 H35 120.0
C36 C35 H35 120.0
C35 C36 C31 120.0
C35 C36 C37 121.9(5)
C31 C36 C37 118.0(5)
C31A C36A C35A 120.0
C31A C36A C37 122.4(17)
C35A C36A C37 117.4(17)
C36A C31A C32A 120.0
C36A C31A H31A 120.0
C32A C31A H31A 120.0
C31A C32A C33A 120.0
C31A C32A H32A 120.0
C33A C32A H32A 120.0
F11A C33A C34A 125.7(18)
F11A C33A C32A 114.2(18)
C34A C33A C32A 120.0
C33A C34A C35A 120.0
C33A C34A H34A 120.0
C35A C34A H34A 120.0
C34A C35A C36A 120.0
C34A C35A H35A 120.0
C36A C35A H35A 120.0
N4 C37 C36A 109.5(11)
N4 C37 C36 113.4(4)
N4 C37 C38 103.0(3)
C36A C37 C38 114.5(11)
C36 C37 C38 113.8(4)
N4 C37 H37 108.8
C36A C37 H37 111.9
C36 C37 H37 108.8
C38 C37 H37 108.8
N4 C37 H37A 109.9
C36A C37 H37A 109.9
C36 C37 H37A 106.8
C38 C37 H37A 109.9
C39 C38 C37 104.3(3)
C39 C38 H38A 110.9
C37 C38 H38A 110.9
C39 C38 H38B 110.9
C37 C38 H38B 110.9
H38A C38 H38B 108.9
C40 C39 C38 105.4(3)
C40 C39 H39A 110.7
C38 C39 H39A 110.7
C40 C39 H39B 110.7
C38 C39 H39B 110.7
H39A C39 H39B 108.8
N4 C40 C39 103.7(3)
N4 C40 H40A 111.0
C39 C40 H40A 111.0
N4 C40 H40B 111.0
C39 C40 H40B 111.0
H40A C40 H40B 109.0
O2 C41 N4 120.4(3)
O2 C41 C42 120.7(3)
N4 C41 C42 118.8(3)
N5 C42 C41 105.6(3)
N5 C42 C50 112.3(3)
C41 C42 C50 114.9(3)
N5 C42 H42 107.9
C41 C42 H42 107.9
C50 C42 H42 107.9
N5 C43 N6 111.0(3)
N5 C43 S2 123.3(3)
N6 C43 S2 125.7(3)
C45 C44 N6 127.3(3)
C45 C44 C49 118.8(4)
N6 C44 C49 113.9(3)
C46 C45 C44 119.9(4)
C46 C45 H45 120.1
C44 C45 H45 120.1
C45 C46 C47 121.6(4)
C45 C46 C54 120.0(4)
C47 C46 C54 118.4(4)
C48 C47 C46 118.3(4)
C48 C47 H47 120.8
C46 C47 H47 120.8
C49 C48 C47 120.4(4)
C49 C48 C55 119.4(4)
C47 C48 C55 120.2(4)
C48 C49 C44 121.0(4)
C48 C49 H49 119.5
C44 C49 H49 119.5
C51 C50 C53 110.5(4)
C51 C50 C52 107.9(3)
C53 C50 C52 110.1(3)
C51 C50 C42 107.4(3)
C53 C50 C42 107.9(3)
C52 C50 C42 113.0(3)
C50 C51 H51A 109.5
C50 C51 H51B 109.5
H51A C51 H51B 109.5
C50 C51 H51C 109.5
H51A C51 H51C 109.5
H51B C51 H51C 109.5
C50 C52 H52A 109.5
C50 C52 H52B 109.5
H52A C52 H52B 109.5
C50 C52 H52C 109.5
H52A C52 H52C 109.5
H52B C52 H52C 109.5
C50 C53 H53A 109.5
C50 C53 H53B 109.5
H53A C53 H53B 109.5
C50 C53 H53C 109.5
H53A C53 H53C 109.5
H53B C53 H53C 109.5
C41 N4 C40 126.2(3)
C41 N4 C37 120.9(3)
C40 N4 C37 112.9(3)
C43 N5 C42 125.4(3)
C43 N5 H5A 117.3
C42 N5 H5A 117.3
C43 N6 C44 131.4(3)
C43 N6 H6 114.3
C44 N6 H6 114.3
F14 C54 F13 105.2(5)
F14 C54 F12 108.2(5)
F13 C54 F12 104.7(4)
F14 C54 C46 113.4(6)
F13 C54 C46 111.7(5)
F12 C54 C46 113.0(4)
F17 C55 F15 107.7(3)
F17 C55 F16 106.9(3)
F15 C55 F16 104.8(3)
F17 C55 C48 114.1(3)
F15 C55 C48 112.3(4)
F16 C55 C48 110.5(3)
C62 C61 C66 120.7(4)
C62 C61 H61 119.7
C66 C61 H61 119.7
C63 C62 C61 118.3(4)
C63 C62 H62 120.9
C61 C62 H62 120.9
C62 C63 C64 123.1(4)
C62 C63 F21 119.0(4)
C64 C63 F21 117.9(4)
C63 C64 C65 118.4(4)
C63 C64 H64 120.8
C65 C64 H64 120.8
C64 C65 C66 120.4(4)
C64 C65 H65 119.8
C66 C65 H65 119.8
C61 C66 C65 119.1(3)
C61 C66 C67 120.3(3)
C65 C66 C67 120.5(3)
N7 C67 C66 112.3(3)
N7 C67 C68 103.4(3)
C66 C67 C68 113.5(3)
N7 C67 H67 109.2
C66 C67 H67 109.2
C68 C67 H67 109.2
C69 C68 C67 104.8(3)
C69 C68 H68A 110.8
C67 C68 H68A 110.8
C69 C68 H68B 110.8
C67 C68 H68B 110.8
H68A C68 H68B 108.9
C70 C69 C68 103.1(3)
C70 C69 H69A 111.1
C68 C69 H69A 111.1
C70 C69 H69B 111.1
C68 C69 H69B 111.1
H69A C69 H69B 109.1
N7 C70 C69 102.0(3)
N7 C70 H70A 111.4
C69 C70 H70A 111.4
N7 C70 H70B 111.4
C69 C70 H70B 111.4
H70A C70 H70B 109.2
O3 C71 N7 121.1(3)
O3 C71 C72 119.5(3)
N7 C71 C72 119.5(3)
N8 C72 C71 107.0(3)
N8 C72 C80 110.7(3)
C71 C72 C80 112.5(3)
N8 C72 H72 108.9
C71 C72 H72 108.9
C80 C72 H72 108.9
N8 C73 N9 111.4(3)
N8 C73 S3 124.1(3)
N9 C73 S3 124.4(3)
C79 C74 C75 119.7(3)
C79 C74 N9 123.8(3)
C75 C74 N9 116.4(3)
C74 C75 C76 120.3(4)
C74 C75 H75 119.8
C76 C75 H75 119.8
C77 C76 C75 120.6(4)
C77 C76 C84A 120.2(7)
C75 C76 C84A 118.5(6)
C77 C76 C84 118.1(8)
C75 C76 C84 121.3(8)
C77 C76 C84B 123.2(8)
C75 C76 C84B 113.5(7)
C76 C77 C78 118.5(4)
C76 C77 H77 120.7
C78 C77 H77 120.7
C77 C78 C79 121.8(3)
C77 C78 C85 117.7(3)
C79 C78 C85 120.5(4)
C74 C79 C78 119.1(3)
C74 C79 H79 120.5
C78 C79 H79 120.5
C82 C80 C81 108.7(3)
C82 C80 C83 109.6(3)
C81 C80 C83 109.4(3)
C82 C80 C72 107.2(3)
C81 C80 C72 112.4(3)
C83 C80 C72 109.5(3)
C80 C81 H81A 109.5
C80 C81 H81B 109.5
H81A C81 H81B 109.5
C80 C81 H81C 109.5
H81A C81 H81C 109.5
H81B C81 H81C 109.5
C80 C82 H82A 109.5
C80 C82 H82B 109.5
H82A C82 H82B 109.5
C80 C82 H82C 109.5
H82A C82 H82C 109.5
H82B C82 H82C 109.5
C80 C83 H83A 109.5
C80 C83 H83B 109.5
H83A C83 H83B 109.5
C80 C83 H83C 109.5
H83A C83 H83C 109.5
H83B C83 H83C 109.5
C71 N7 C70 128.9(3)
C71 N7 C67 119.2(3)
C70 N7 C67 111.6(3)
C73 N8 C72 124.5(3)
C73 N8 H8 117.7
C72 N8 H8 117.7
C73 N9 C74 128.8(3)
C73 N9 H9 115.6
C74 N9 H9 115.6
F22 C84 F23 108.2(19)
F22 C84 F24 108.9(13)
F23 C84 F24 100.5(16)
F22 C84 C76 114.4(11)
F23 C84 C76 110(3)
F24 C84 C76 113.7(14)
F22A C84A F24A 111.4(11)
F22A C84A F23A 103.9(11)
F24A C84A F23A 104.0(13)
F22A C84A C76 114.8(8)
F24A C84A C76 106.4(10)
F23A C84A C76 116(2)
F22B C84B F23B 106.4(13)
F22B C84B F24B 97.4(13)
F23B C84B F24B 103.6(15)
F22B C84B C76 125.4(12)
F23B C84B C76 104.5(11)
F24B C84B C76 117.5(16)
F25 C85 F27 104(2)
F25 C85 F26 107.6(14)
F27 C85 F26 104.8(14)
F25 C85 C78 118.4(18)
F27 C85 C78 108.9(19)
F26 C85 C78 111.7(9)
C92 C91 C96 121.1(5)
C92 C91 H91 119.4
C96 C91 H91 119.4
C93 C92 C91 118.7(5)
C93 C92 H92 120.7
C91 C92 H92 120.7
C92 C93 F31 121.0(5)
C92 C93 C94 122.2(5)
F31 C93 C94 116.7(6)
C95 C94 C93 118.1(5)
C95 C94 H94 121.0
C93 C94 H94 121.0
C94 C95 C96 120.7(4)
C94 C95 H95 119.7
C96 C95 H95 119.7
C95 C96 C91 119.1(4)
C95 C96 C97 121.7(4)
C91 C96 C97 119.2(4)
N10 C97 C96 111.2(3)
N10 C97 C98 102.3(3)
C96 C97 C98 115.0(4)
N10 C97 H97 109.4
C96 C97 H97 109.4
C98 C97 H97 109.4
C99 C98 C97 104.1(3)
C99 C98 H98A 110.9
C97 C98 H98A 110.9
C99 C98 H98B 110.9
C97 C98 H98B 110.9
H98A C98 H98B 108.9
C100 C99 C98 103.6(3)
C100 C99 H99A 111.0
C98 C99 H99A 111.0
C100 C99 H99B 111.0
C98 C99 H99B 111.0
H99A C99 H99B 109.0
N10 C100 C99 103.9(3)
N10 C100 H10A 111.0
C99 C100 H10A 111.0
N10 C100 H10B 111.0
C99 C100 H10B 111.0
H10A C100 H10B 109.0
O4 C101 N10 120.5(4)
O4 C101 C102 120.3(3)
N10 C101 C102 119.2(3)
N11 C102 C101 106.6(3)
N11 C102 C110 112.1(3)
C101 C102 C110 113.6(3)
N11 C102 H102 108.1
C101 C102 H102 108.1
C110 C102 H102 108.1
N11 C103 N12 111.8(3)
N11 C103 S4 123.5(3)
N12 C103 S4 124.7(3)
C109 C104 N12 124.9(4)
C109 C104 C105 118.3(4)
N12 C104 C105 116.9(4)
C106 C105 C104 120.5(4)
C106 C105 H105 119.7
C104 C105 H105 119.7
C105 C106 C107 121.0(5)
C105 C106 C114 119.7(4)
C107 C106 C114 119.3(4)
C106 C107 C108 118.3(4)
C106 C107 H107 120.9
C108 C107 H107 120.9
C109 C108 C107 120.9(4)
C109 C108 C115 122.2(5)
C107 C108 C115 117.0(4)
C104 C109 C108 121.0(4)
C104 C109 H109 119.5
C108 C109 H109 119.5
C113 C110 C112 109.0(3)
C113 C110 C111 109.5(3)
C112 C110 C111 109.4(3)
C113 C110 C102 107.5(3)
C112 C110 C102 108.3(3)
C111 C110 C102 112.9(3)
C110 C111 H11A 109.5
C110 C111 H11B 109.5
H11A C111 H11B 109.5
C110 C111 H11C 109.5
H11A C111 H11C 109.5
H11B C111 H11C 109.5
C110 C112 H11D 109.5
C110 C112 H11E 109.5
H11D C112 H11E 109.5
C110 C112 H11F 109.5
H11D C112 H11F 109.5
H11E C112 H11F 109.5
C110 C113 H11G 109.5
C110 C113 H11H 109.5
H11G C113 H11H 109.5
C110 C113 H11I 109.5
H11G C113 H11I 109.5
H11H C113 H11I 109.5
C101 N10 C97 119.6(3)
C101 N10 C100 128.0(3)
C97 N10 C100 112.3(3)
C103 N11 C102 123.9(3)
C103 N11 H11 118.1
C102 N11 H11 118.1
C103 N12 C104 128.9(3)
C103 N12 H12 115.5
C104 N12 H12 115.5
F32 C114 F34 109.3(4)
F32 C114 F33 105.6(3)
F34 C114 F33 106.5(3)
F32 C114 C106 112.5(4)
F34 C114 C106 112.3(3)
F33 C114 C106 110.2(4)
F36 C115 F35 105.4(5)
F36 C115 F37 103.7(4)
F35 C115 F37 104.6(4)
F36 C115 C108 115.5(4)
F35 C115 C108 114.5(4)
F37 C115 C108 112.0(5)

loop_
_geom_bond_atom_site_label_1
_geom_bond_atom_site_label_2
_geom_bond_distance
C1 C2 1.381(6)
C1 C6 1.392(5)
C1 H1 0.9500
C2 C3 1.368(6)
C2 H2 0.9500
C3 C4 1.362(6)
C3 F1 1.372(5)
C4 C5 1.390(6)
C4 H4 0.9500
C5 C6 1.386(5)
C5 H5 0.9500
C6 C7 1.512(5)
C7 N1 1.482(4)
C7 C8 1.540(5)
C7 H7 1.0000
C8 C9 1.531(5)
C8 H8A 0.9900
C8 H8B 0.9900
C9 C10 1.520(5)
C9 H9A 0.9900
C9 H9B 0.9900
C10 N1 1.476(4)
C10 H10C 0.9900
C10 H10D 0.9900
C11 O1 1.240(4)
C11 N1 1.336(4)
C11 C12 1.533(5)
C12 N2 1.449(4)
C12 C20 1.559(5)
C12 H12A 1.0000
C13 N2 1.348(4)
C13 N3 1.371(4)
C13 S1 1.672(3)
C14 C15 1.383(5)
C14 C19 1.389(5)
C14 N3 1.409(4)
C15 C16 1.392(6)
C15 H15 0.9500
C16 C17 1.378(6)
C16 C24 1.480(7)
C16 C24A 1.527(9)
C17 C18 1.373(6)
C17 H17 0.9500
C18 C19 1.389(5)
C18 C25 1.496(5)
C19 H19 0.9500
C20 C22 1.525(5)
C20 C21 1.535(5)
C20 C23 1.538(5)
C21 H21A 0.9800
C21 H21B 0.9800
C21 H21C 0.9800
C22 H22A 0.9800
C22 H22B 0.9800
C22 H22C 0.9800
C23 H23A 0.9800
C23 H23B 0.9800
C23 H23C 0.9800
N2 H2A 0.8800
N3 H3 0.8800
C25 F5 1.323(4)
C25 F6 1.332(4)
C25 F7 1.339(4)
C24 F2 1.309(6)
C24 F4 1.334(6)
C24 F3 1.337(6)
C24A F2A 1.311(6)
C24A F3A 1.331(6)
C24A F4A 1.342(6)
C31 C32 1.3900
C31 C36 1.3900
C31 H31 0.9500
C32 C33 1.3900
C32 H32 0.9500
C33 F11 1.331(5)
C33 C34 1.3900
C34 C35 1.3900
C34 H34 0.9500
C35 C36 1.3900
C35 H35 0.9500
C36 C37 1.519(6)
C36A C31A 1.3900
C36A C35A 1.3900
C36A C37 1.500(13)
C31A C32A 1.3900
C31A H31A 0.9500
C32A C33A 1.3900
C32A H32A 0.9500
C33A F11A 1.328(15)
C33A C34A 1.3900
C34A C35A 1.3900
C34A H34A 0.9500
C35A H35A 0.9500
C37 N4 1.480(5)
C37 C38 1.541(5)
C37 H37 1.0000
C37 H37A 1.0000
C38 C39 1.529(6)
C38 H38A 0.9900
C38 H38B 0.9900
C39 C40 1.524(6)
C39 H39A 0.9900
C39 H39B 0.9900
C40 N4 1.477(4)
C40 H40A 0.9900
C40 H40B 0.9900
C41 O2 1.249(4)
C41 N4 1.336(5)
C41 C42 1.523(5)
C42 N5 1.451(5)
C42 C50 1.553(5)
C42 H42 1.0000
C43 N5 1.346(5)
C43 N6 1.369(5)
C43 S2 1.669(3)
C44 C45 1.384(5)
C44 N6 1.389(5)
C44 C49 1.407(5)
C45 C46 1.382(6)
C45 H45 0.9500
C46 C47 1.395(6)
C46 C54 1.494(6)
C47 C48 1.391(6)
C47 H47 0.9500
C48 C49 1.374(6)
C48 C55 1.497(6)
C49 H49 0.9500
C50 C51 1.529(6)
C50 C53 1.533(6)
C50 C52 1.536(5)
C51 H51A 0.9800
C51 H51B 0.9800
C51 H51C 0.9800
C52 H52A 0.9800
C52 H52B 0.9800
C52 H52C 0.9800
C53 H53A 0.9800
C53 H53B 0.9800
C53 H53C 0.9800
N5 H5A 0.8800
N6 H6 0.8800
C54 F14 1.320(7)
C54 F13 1.331(6)
C54 F12 1.337(6)
C55 F17 1.324(5)
C55 F15 1.337(5)
C55 F16 1.364(5)
C61 C62 1.386(6)
C61 C66 1.386(5)
C61 H61 0.9500
C62 C63 1.362(6)
C62 H62 0.9500
C63 C64 1.368(6)
C63 F21 1.370(5)
C64 C65 1.382(6)
C64 H64 0.9500
C65 C66 1.392(5)
C65 H65 0.9500
C66 C67 1.510(5)
C67 N7 1.481(4)
C67 C68 1.542(5)
C67 H67 1.0000
C68 C69 1.525(5)
C68 H68A 0.9900
C68 H68B 0.9900
C69 C70 1.524(5)
C69 H69A 0.9900
C69 H69B 0.9900
C70 N7 1.478(4)
C70 H70A 0.9900
C70 H70B 0.9900
C71 O3 1.238(4)
C71 N7 1.334(4)
C71 C72 1.529(5)
C72 N8 1.455(4)
C72 C80 1.560(5)
C72 H72 1.0000
C73 N8 1.346(4)
C73 N9 1.374(4)
C73 S3 1.670(3)
C74 C79 1.382(5)
C74 C75 1.382(5)
C74 N9 1.410(4)
C75 C76 1.393(6)
C75 H75 0.9500
C76 C77 1.376(6)
C76 C84A 1.503(7)
C76 C84 1.506(7)
C76 C84B 1.506(7)
C77 C78 1.377(6)
C77 H77 0.9500
C78 C79 1.393(5)
C78 C85 1.495(5)
C79 H79 0.9500
C80 C82 1.526(5)
C80 C81 1.531(6)
C80 C83 1.537(5)
C81 H81A 0.9800
C81 H81B 0.9800
C81 H81C 0.9800
C82 H82A 0.9800
C82 H82B 0.9800
C82 H82C 0.9800
C83 H83A 0.9800
C83 H83B 0.9800
C83 H83C 0.9800
N8 H8 0.8800
N9 H9 0.8800
C84 F22 1.318(13)
C84 F23 1.348(14)
C84 F24 1.353(13)
C84A F22A 1.294(11)
C84A F24A 1.317(12)
C84A F23A 1.341(12)
C84B F22B 1.311(13)
C84B F23B 1.337(14)
C84B F24B 1.357(14)
C85 F25 1.336(15)
C85 F27 1.344(14)
C85 F26 1.346(13)
C91 C92 1.378(7)
C91 C96 1.392(6)
C91 H91 0.9500
C92 C93 1.355(8)
C92 H92 0.9500
C93 F31 1.360(6)
C93 C94 1.408(8)
C94 C95 1.379(7)
C94 H94 0.9500
C95 C96 1.384(6)
C95 H95 0.9500
C96 C97 1.515(6)
C97 N10 1.469(5)
C97 C98 1.539(5)
C97 H97 1.0000
C98 C99 1.525(6)
C98 H98A 0.9900
C98 H98B 0.9900
C99 C100 1.520(6)
C99 H99A 0.9900
C99 H99B 0.9900
C100 N10 1.483(4)
C100 H10A 0.9900
C100 H10B 0.9900
C101 O4 1.240(4)
C101 N10 1.332(5)
C101 C102 1.527(5)
C102 N11 1.449(5)
C102 C110 1.552(5)
C102 H102 1.0000
C103 N11 1.348(5)
C103 N12 1.368(5)
C103 S4 1.669(4)
C104 C109 1.379(6)
C104 N12 1.402(5)
C104 C105 1.427(6)
C105 C106 1.388(6)
C105 H105 0.9500
C106 C107 1.388(7)
C106 C114 1.509(7)
C107 C108 1.414(7)
C107 H107 0.9500
C108 C109 1.391(6)
C108 C115 1.462(7)
C109 H109 0.9500
C110 C113 1.522(5)
C110 C112 1.532(6)
C110 C111 1.539(5)
C111 H11A 0.9800
C111 H11B 0.9800
C111 H11C 0.9800
C112 H11D 0.9800
C112 H11E 0.9800
C112 H11F 0.9800
C113 H11G 0.9800
C113 H11H 0.9800
C113 H11I 0.9800
N11 H11 0.8800
N12 H12 0.8800
C114 F32 1.300(5)
C114 F34 1.332(5)
C114 F33 1.357(5)
C115 F36 1.315(6)
C115 F35 1.340(6)
C115 F37 1.344(6)

loop_
_geom_hbond_atom_site_label_D
_geom_hbond_atom_site_label_H
_geom_hbond_atom_site_label_A
_geom_hbond_distance_DH
_geom_hbond_distance_HA
_geom_hbond_distance_DA
_geom_hbond_angle_DHA
_geom_hbond_site_symmetry_A
N2 H2A O3 0.88 2.20 2.938(4) 141.4 2_667
N3 H3 O3 0.88 2.01 2.808(4) 151.0 2_667
N5 H5A O4 0.88 2.03 2.865(4) 157.6 2_666
N6 H6 O4 0.88 2.05 2.883(4) 157.4 2_666
N8 H8 O1 0.88 2.17 2.927(4) 143.8 2_667
N9 H9 O1 0.88 2.02 2.817(4) 150.8 2_667
N11 H11 O2 0.88 2.09 2.892(4) 150.5 2_666
N12 H12 O2 0.88 2.11 2.904(4) 150.4 2_666

loop_
_geom_torsion_atom_site_label_1
_geom_torsion_atom_site_label_2
_geom_torsion_atom_site_label_3
_geom_torsion_atom_site_label_4
_geom_torsion
C6 C1 C2 C3 0.2(6)
C1 C2 C3 C4 -0.7(6)
C1 C2 C3 F1 178.5(3)
C2 C3 C4 C5 0.7(6)
F1 C3 C4 C5 -178.4(4)
C3 C4 C5 C6 -0.2(6)
C4 C5 C6 C1 -0.3(5)
C4 C5 C6 C7 -176.6(3)
C2 C1 C6 C5 0.3(5)
C2 C1 C6 C7 176.6(3)
C5 C6 C7 N1 -141.0(3)
C1 C6 C7 N1 42.7(4)
C5 C6 C7 C8 101.9(4)
C1 C6 C7 C8 -74.3(4)
N1 C7 C8 C9 21.1(4)
C6 C7 C8 C9 143.7(3)
C7 C8 C9 C10 -37.2(4)
C8 C9 C10 N1 38.1(4)
O1 C11 C12 N2 -48.6(4)
N1 C11 C12 N2 129.9(3)
O1 C11 C12 C20 73.5(4)
N1 C11 C12 C20 -108.0(4)
C19 C14 C15 C16 -0.3(7)
N3 C14 C15 C16 176.2(4)
C14 C15 C16 C17 0.2(8)
C14 C15 C16 C24 166.9(5)
C14 C15 C16 C24A -165.9(5)
C15 C16 C17 C18 -0.2(8)
C24 C16 C17 C18 -167.2(5)
C24A C16 C17 C18 165.1(6)
C16 C17 C18 C19 0.2(7)
C16 C17 C18 C25 179.0(4)
C17 C18 C19 C14 -0.3(6)
C25 C18 C19 C14 -179.1(3)
C15 C14 C19 C18 0.3(6)
N3 C14 C19 C18 -175.9(3)
N2 C12 C20 C22 -68.6(4)
C11 C12 C20 C22 171.6(3)
N2 C12 C20 C21 51.4(4)
C11 C12 C20 C21 -68.5(4)
N2 C12 C20 C23 172.9(3)
C11 C12 C20 C23 53.1(4)
O1 C11 N1 C10 -173.5(3)
C12 C11 N1 C10 8.1(5)
O1 C11 N1 C7 -1.8(5)
C12 C11 N1 C7 179.8(3)
C9 C10 N1 C11 146.1(3)
C9 C10 N1 C7 -26.2(4)
C6 C7 N1 C11 67.5(4)
C8 C7 N1 C11 -169.8(3)
C6 C7 N1 C10 -119.4(3)
C8 C7 N1 C10 3.2(4)
N3 C13 N2 C12 172.0(3)
S1 C13 N2 C12 -7.2(5)
C11 C12 N2 C13 -103.9(3)
C20 C12 N2 C13 133.0(3)
N2 C13 N3 C14 -176.2(3)
S1 C13 N3 C14 3.0(5)
C15 C14 N3 C13 138.4(4)
C19 C14 N3 C13 -45.3(6)
C17 C18 C25 F5 -67.4(5)
C19 C18 C25 F5 111.4(4)
C17 C18 C25 F6 172.0(4)
C19 C18 C25 F6 -9.2(5)
C17 C18 C25 F7 52.2(5)
C19 C18 C25 F7 -129.0(4)
C17 C16 C24 F2 146.8(6)
C15 C16 C24 F2 -20.3(9)
C24A C16 C24 F2 -107.5(12)
C17 C16 C24 F4 -90.3(7)
C15 C16 C24 F4 102.6(7)
C24A C16 C24 F4 15.4(8)
C17 C16 C24 F3 23.5(9)
C15 C16 C24 F3 -143.6(6)
C24A C16 C24 F3 129.3(11)
C17 C16 C24A F2A -153.6(7)
C15 C16 C24A F2A 12.3(10)
C24 C16 C24A F2A 118.2(14)
C17 C16 C24A F3A 88.5(8)
C15 C16 C24A F3A -105.7(7)
C24 C16 C24A F3A 0.2(8)
C17 C16 C24A F4A -25.2(10)
C15 C16 C24A F4A 140.6(7)
C24 C16 C24A F4A -113.5(11)
C36 C31 C32 C33 0.0
C31 C32 C33 F11 -178.1(7)
C31 C32 C33 C34 0.0
F11 C33 C34 C35 178.1(7)
C32 C33 C34 C35 0.0
C33 C34 C35 C36 0.0
C34 C35 C36 C31 0.0
C34 C35 C36 C37 176.7(7)
C32 C31 C36 C35 0.0
C32 C31 C36 C37 -176.8(6)
C35A C36A C31A C32A 0.0
C37 C36A C31A C32A -174(2)
C36A C31A C32A C33A 0.0
C31A C32A C33A F11A 177(2)
C31A C32A C33A C34A 0.0
F11A C33A C34A C35A -176(3)
C32A C33A C34A C35A 0.0
C33A C34A C35A C36A 0.0
C31A C36A C35A C34A 0.0
C37 C36A C35A C34A 174(2)
C31A C36A C37 N4 -145.6(13)
C35A C36A C37 N4 40.1(18)
C31A C36A C37 C36 17(18)
C35A C36A C37 C36 -157(20)
C31A C36A C37 C38 99.3(15)
C35A C36A C37 C38 -75.0(18)
C35 C36 C37 N4 53.1(7)
C31 C36 C37 N4 -130.2(5)
C35 C36 C37 C36A 35(19)
C31 C36 C37 C36A -148(19)
C35 C36 C37 C38 -64.3(6)
C31 C36 C37 C38 112.4(5)
N4 C37 C38 C39 -27.9(4)
C36A C37 C38 C39 90.8(13)
C36 C37 C38 C39 95.3(5)
C37 C38 C39 C40 33.2(5)
C38 C39 C40 N4 -24.8(4)
O2 C41 C42 N5 -57.5(4)
N4 C41 C42 N5 118.5(3)
O2 C41 C42 C50 66.8(4)
N4 C41 C42 C50 -117.2(4)
N6 C44 C45 C46 -179.9(4)
C49 C44 C45 C46 -1.1(6)
C44 C45 C46 C47 2.3(7)
C44 C45 C46 C54 -177.9(4)
C45 C46 C47 C48 -2.7(7)
C54 C46 C47 C48 177.5(4)
C46 C47 C48 C49 1.9(7)
C46 C47 C48 C55 -178.8(4)
C47 C48 C49 C44 -0.8(6)
C55 C48 C49 C44 179.9(4)
C45 C44 C49 C48 0.4(6)
N6 C44 C49 C48 179.3(4)
N5 C42 C50 C51 -65.4(4)
C41 C42 C50 C51 173.9(3)
N5 C42 C50 C53 175.4(3)
C41 C42 C50 C53 54.7(4)
N5 C42 C50 C52 53.5(4)
C41 C42 C50 C52 -67.2(4)
O2 C41 N4 C40 -175.3(3)
C42 C41 N4 C40 8.7(5)
O2 C41 N4 C37 3.2(5)
C42 C41 N4 C37 -172.8(3)
C39 C40 N4 C41 -174.3(4)
C39 C40 N4 C37 7.1(4)
C36A C37 N4 C41 72.3(12)
C36 C37 N4 C41 71.0(5)
C38 C37 N4 C41 -165.5(3)
C36A C37 N4 C40 -109.0(12)
C36 C37 N4 C40 -110.4(5)
C38 C37 N4 C40 13.1(4)
N6 C43 N5 C42 179.6(3)
S2 C43 N5 C42 -1.3(5)
C41 C42 N5 C43 -114.5(4)
C50 C42 N5 C43 119.6(4)
N5 C43 N6 C44 167.0(4)
S2 C43 N6 C44 -12.0(6)
C45 C44 N6 C43 23.9(7)
C49 C44 N6 C43 -154.9(4)
C45 C46 C54 F14 87.3(7)
C47 C46 C54 F14 -92.8(7)
C45 C46 C54 F13 -154.0(6)
C47 C46 C54 F13 25.9(7)
C45 C46 C54 F12 -36.3(8)
C47 C46 C54 F12 143.6(6)
C49 C48 C55 F17 -7.8(6)
C47 C48 C55 F17 173.0(4)
C49 C48 C55 F15 -130.6(4)
C47 C48 C55 F15 50.1(5)
C49 C48 C55 F16 112.7(4)
C47 C48 C55 F16 -66.5(5)
C66 C61 C62 C63 -0.8(6)
C61 C62 C63 C64 1.0(6)
C61 C62 C63 F21 -177.7(3)
C62 C63 C64 C65 -0.6(6)
F21 C63 C64 C65 178.1(3)
C63 C64 C65 C66 0.0(6)
C62 C61 C66 C65 0.3(6)
C62 C61 C66 C67 -177.9(3)
C64 C65 C66 C61 0.2(6)
C64 C65 C66 C67 178.3(3)
C61 C66 C67 N7 -138.4(3)
C65 C66 C67 N7 43.5(4)
C61 C66 C67 C68 104.8(4)
C65 C66 C67 C68 -73.3(4)
N7 C67 C68 C69 20.4(4)
C66 C67 C68 C69 142.3(3)
C67 C68 C69 C70 -36.4(4)
C68 C69 C70 N7 37.6(4)
O3 C71 C72 N8 -47.8(4)
N7 C71 C72 N8 131.1(3)
O3 C71 C72 C80 74.0(4)
N7 C71 C72 C80 -107.1(4)
C79 C74 C75 C76 0.2(7)
N9 C74 C75 C76 176.7(4)
C74 C75 C76 C77 -0.7(8)
C74 C75 C76 C84A 169.9(8)
C74 C75 C76 C84 178.8(11)
C74 C75 C76 C84B -162.7(9)
C75 C76 C77 C78 0.7(8)
C84A C76 C77 C78 -169.7(8)
C84 C76 C77 C78 -178.8(10)
C84B C76 C77 C78 160.9(9)
C76 C77 C78 C79 -0.3(7)
C76 C77 C78 C85 -179.8(4)
C75 C74 C79 C78 0.2(6)
N9 C74 C79 C78 -176.1(3)
C77 C78 C79 C74 -0.1(6)
C85 C78 C79 C74 179.4(4)
N8 C72 C80 C82 -67.9(4)
C71 C72 C80 C82 172.4(3)
N8 C72 C80 C81 51.5(4)
C71 C72 C80 C81 -68.2(4)
N8 C72 C80 C83 173.2(3)
C71 C72 C80 C83 53.6(4)
O3 C71 N7 C70 -174.5(3)
C72 C71 N7 C70 6.6(5)
O3 C71 N7 C67 -0.9(5)
C72 C71 N7 C67 -179.7(3)
C69 C70 N7 C71 148.0(4)
C69 C70 N7 C67 -26.0(4)
C66 C67 N7 C71 66.2(4)
C68 C67 N7 C71 -171.0(3)
C66 C67 N7 C70 -119.0(3)
C68 C67 N7 C70 3.7(4)
N9 C73 N8 C72 173.8(3)
S3 C73 N8 C72 -6.0(5)
C71 C72 N8 C73 -105.4(4)
C80 C72 N8 C73 131.7(3)
N8 C73 N9 C74 -175.9(3)
S3 C73 N9 C74 3.9(5)
C79 C74 N9 C73 -46.4(6)
C75 C74 N9 C73 137.2(4)
C77 C76 C84 F22 169.6(13)
C75 C76 C84 F22 -10(2)
C84A C76 C84 F22 63(8)
C84B C76 C84 F22 -79(3)
C77 C76 C84 F23 47.5(19)
C75 C76 C84 F23 -132.0(17)
C84A C76 C84 F23 -60(9)
C84B C76 C84 F23 159(4)
C77 C76 C84 F24 -64(2)
C75 C76 C84 F24 116.1(16)
C84A C76 C84 F24 -171(11)
C84B C76 C84 F24 47(3)
C77 C76 C84A F22A 143.9(11)
C75 C76 C84A F22A -26.7(16)
C84 C76 C84A F22A -139(10)
C84B C76 C84A F22A -112(3)
C77 C76 C84A F24A -92.4(12)
C75 C76 C84A F24A 96.9(10)
C84 C76 C84A F24A -15(8)
C84B C76 C84A F24A 12.1(19)
C77 C76 C84A F23A 22.7(16)
C75 C76 C84A F23A -147.9(12)
C84 C76 C84A F23A 100(9)
C84B C76 C84A F23A 127(3)
C77 C76 C84B F22B -149.3(15)
C75 C76 C84B F22B 12(2)
C84A C76 C84B F22B 120(3)
C84 C76 C84B F22B 132(4)
C77 C76 C84B F23B 87.9(14)
C75 C76 C84B F23B -110.6(12)
C84A C76 C84B F23B -3.2(16)
C84 C76 C84B F23B 9(3)
C77 C76 C84B F24B -26.1(19)
C75 C76 C84B F24B 135.4(15)
C84A C76 C84B F24B -117(3)
C84 C76 C84B F24B -105(4)
C77 C78 C85 F25 -74.0(18)
C79 C78 C85 F25 106.5(18)
C77 C78 C85 F27 45.0(18)
C79 C78 C85 F27 -134.5(18)
C77 C78 C85 F26 160.2(11)
C79 C78 C85 F26 -19.3(12)
C96 C91 C92 C93 0.6(7)
C91 C92 C93 F31 -179.3(4)
C91 C92 C93 C94 -2.3(7)
C92 C93 C94 C95 1.3(7)
F31 C93 C94 C95 178.4(4)
C93 C94 C95 C96 1.5(7)
C94 C95 C96 C91 -3.2(6)
C94 C95 C96 C97 176.7(4)
C92 C91 C96 C95 2.2(6)
C92 C91 C96 C97 -177.7(4)
C95 C96 C97 N10 40.3(5)
C91 C96 C97 N10 -139.9(4)
C95 C96 C97 C98 -75.3(5)
C91 C96 C97 C98 104.5(4)
N10 C97 C98 C99 -32.1(4)
C96 C97 C98 C99 88.5(4)
C97 C98 C99 C100 37.4(4)
C98 C99 C100 N10 -27.5(4)
O4 C101 C102 N11 -50.6(4)
N10 C101 C102 N11 126.9(3)
O4 C101 C102 C110 73.4(4)
N10 C101 C102 C110 -109.1(4)
C109 C104 C105 C106 -3.0(7)
N12 C104 C105 C106 177.2(4)
C104 C105 C106 C107 2.2(7)
C104 C105 C106 C114 -179.0(4)
C105 C106 C107 C108 -1.4(7)
C114 C106 C107 C108 179.9(4)
C106 C107 C108 C109 1.3(7)
C106 C107 C108 C115 180.0(4)
N12 C104 C109 C108 -177.2(4)
C105 C104 C109 C108 3.0(7)
C107 C108 C109 C104 -2.2(7)
C115 C108 C109 C104 179.2(4)
N11 C102 C110 C113 -175.5(3)
C101 C102 C110 C113 63.5(4)
N11 C102 C110 C112 -57.8(4)
C101 C102 C110 C112 -178.8(3)
N11 C102 C110 C111 63.5(4)
C101 C102 C110 C111 -57.4(4)
O4 C101 N10 C97 3.3(5)
C102 C101 N10 C97 -174.3(3)
O4 C101 N10 C100 -179.3(4)
C102 C101 N10 C100 3.2(6)
C96 C97 N10 C101 69.9(4)
C98 C97 N10 C101 -166.9(4)
C96 C97 N10 C100 -108.0(4)
C98 C97 N10 C100 15.3(4)
C99 C100 N10 C101 -170.0(4)
C99 C100 N10 C97 7.6(4)
N12 C103 N11 C102 175.7(3)
S4 C103 N11 C102 -4.5(5)
C101 C102 N11 C103 -103.4(4)
C110 C102 N11 C103 131.7(4)
N11 C103 N12 C104 -173.8(4)
S4 C103 N12 C104 6.4(6)
C109 C104 N12 C103 -41.4(7)
C105 C104 N12 C103 138.4(4)
C105 C106 C114 F32 -109.5(5)
C107 C106 C114 F32 69.3(6)
C105 C106 C114 F34 14.3(6)
C107 C106 C114 F34 -166.9(4)
C105 C106 C114 F33 132.9(4)
C107 C106 C114 F33 -48.3(5)
C109 C108 C115 F36 -111.2(6)
C107 C108 C115 F36 70.2(7)
C109 C108 C115 F35 11.6(8)
C107 C108 C115 F35 -167.0(5)
C109 C108 C115 F37 130.4(6)
C107 C108 C115 F37 -48.2(7)
